data_7219631
loop_
_publ_author_name
'Zhang, Quanquan'
'Cheng, Guoe'
'Ke, Hanzhong'
'Zhu, Xunjin'
'Zhu, Nianyong'
'Wong, Wai-Yeung (Raymond)'
'Wong, Wai-Kwok Rick'

_publ_section_title
;
 Effects of Peripheral Substitutions on the Singlet Oxygen Quantum Yields
 of Monophthalocyaninato Ytterbium(III) Complexes
;
_journal_name_full 'RSC Adv.'
_journal_paper_doi 10.1039/C5RA02569A
_journal_year 2015
_chemical_formula_moiety 'C155 H199 Co N8 O17 P3 Yb, C H Cl3, C H4 O'
_chemical_formula_sum 'C157 H204 Cl3 Co N8 O18 P3 Yb'
_chemical_formula_weight 2922.51
_chemical_name_common 16tBuPcYb
_chemical_name_systematic 16tBuPcYb
_space_group_IT_number 2
_symmetry_cell_setting triclinic
_symmetry_space_group_name_Hall '-P 1'
_symmetry_space_group_name_H-M 'P -1'
_atom_sites_solution_hydrogens geom
_atom_sites_solution_primary direct
_atom_sites_solution_secondary difmap
_audit_creation_method SHELXL-97
_audit_update_record
;
2015-02-19 deposited with the CCDC.
2015-02-19 downloaded from the CCDC.
;
_cell_angle_alpha 81.59(2)
_cell_angle_beta 70.14(2)
_cell_angle_gamma 60.83(2)
_cell_formula_units_Z 2
_cell_length_a 19.6111(18)
_cell_length_b 19.6932(18)
_cell_length_c 24.446(2)
_cell_measurement_temperature 293(2)
_cell_volume 7751(2)
_computing_cell_refinement 'Bruker SMART'
_computing_data_collection 'Bruker SMART'
_computing_data_reduction 'Bruker SAINT'
_computing_molecular_graphics 'Bruker SHELXTL'
_computing_publication_material 'Bruker SHELXTL'
_computing_structure_refinement 'SHELXL-97 (Sheldrick, 2008)'
_computing_structure_solution 'SHELXS-97 (Sheldrick, 2008)'
_diffrn_ambient_temperature 293(2)
_diffrn_measured_fraction_theta_full 0.969
_diffrn_measured_fraction_theta_max 0.969
_diffrn_radiation_monochromator graphite
_diffrn_radiation_source 'fine-focus sealed tube'
_diffrn_radiation_type MoK\a
_diffrn_radiation_wavelength 0.71073
_diffrn_reflns_av_R_equivalents 0.0607
_diffrn_reflns_av_sigmaI/netI 0.1593
_diffrn_reflns_limit_h_max 22
_diffrn_reflns_limit_h_min -23
_diffrn_reflns_limit_k_max 23
_diffrn_reflns_limit_k_min -21
_diffrn_reflns_limit_l_max 26
_diffrn_reflns_limit_l_min -29
_diffrn_reflns_number 39759
_diffrn_reflns_theta_full 25.50
_diffrn_reflns_theta_max 25.50
_diffrn_reflns_theta_min 2.40
_exptl_absorpt_coefficient_mu 0.853
_exptl_absorpt_correction_T_max 0.8280
_exptl_absorpt_correction_T_min 0.8087
_exptl_absorpt_correction_type multi-scan
_exptl_absorpt_process_details 'SADABS (Bruker, 2000)'
_exptl_crystal_colour green
_exptl_crystal_density_diffrn 1.252
_exptl_crystal_density_method 'not measured'
_exptl_crystal_description block
_exptl_crystal_F_000 3078
_exptl_crystal_size_max 0.26
_exptl_crystal_size_mid 0.26
_exptl_crystal_size_min 0.23
_refine_diff_density_max 1.429
_refine_diff_density_min -1.223
_refine_diff_density_rms 0.138
_refine_ls_extinction_method none
_refine_ls_goodness_of_fit_ref 1.096
_refine_ls_hydrogen_treatment constr
_refine_ls_matrix_type full
_refine_ls_number_parameters 2052
_refine_ls_number_reflns 27980
_refine_ls_number_restraints 1060
_refine_ls_restrained_S_all 1.083
_refine_ls_R_factor_all 0.1388
_refine_ls_R_factor_gt 0.0721
_refine_ls_shift/su_max 0.001
_refine_ls_shift/su_mean 0.000
_refine_ls_structure_factor_coef Fsqd
_refine_ls_weighting_details 'calc w=1/[\s^2^(Fo^2^)+(0.0915P)^2^+0.0000P] where P=(Fo^2^+2Fc^2^)/3'
_refine_ls_weighting_scheme calc
_refine_ls_wR_factor_gt 0.1695
_refine_ls_wR_factor_ref 0.2173
_reflns_number_gt 16523
_reflns_number_total 27980
_reflns_threshold_expression >2sigma(I)
_cod_data_source_file c5ra02569a1.cif
_cod_data_source_block p-1
_cod_depositor_comments
;
The following automatic conversions were performed:

'_symmetry_cell_setting' value 'Triclinic' changed to 'triclinic'
according to
/usr/data/users/saulius/crontab/automatic-downloads/rss-feeds/RSC/lib/dictionaries/cif_core.dic
dictionary named 'cif_core.dic' version 2.4.2 from 2011-04-26.

Automatic conversion script
Id: cif_fix_values 3008 2015-01-20 13:52:24Z robertas 
;
_cod_original_cell_volume 7751.4(12)
_cod_database_code 7219631

loop_
_symmetry_equiv_pos_as_xyz
'x, y, z'
'-x, -y, -z'

loop_
_atom_site_label
_atom_site_type_symbol
_atom_site_fract_x
_atom_site_fract_y
_atom_site_fract_z
_atom_site_U_iso_or_equiv
_atom_site_adp_type
_atom_site_occupancy
_atom_site_symmetry_multiplicity
_atom_site_calc_flag
_atom_site_refinement_flags
_atom_site_disorder_assembly
_atom_site_disorder_group
C21 C 0.7413(6) -0.0036(5) -0.0819(5) 0.053(3) Uani 1 1 d . . .
H21A H 0.7866 0.0072 -0.1051 0.063 Uiso 1 1 calc R . .
C22 C 0.6811(6) 0.0009(6) -0.1016(5) 0.059(3) Uani 1 1 d . . .
H22Q H 0.6769 0.0131 -0.1410 0.071 Uiso 1 1 calc R . .
C23 C 0.6283(6) -0.0194(6) -0.0538(5) 0.062(3) Uani 1 1 d . . .
H23Q H 0.5807 -0.0231 -0.0547 0.074 Uiso 1 1 calc R . .
C24 C 0.6566(7) -0.0340(5) -0.0058(5) 0.063(3) Uani 1 1 d . . .
H24Q H 0.6331 -0.0502 0.0327 0.075 Uiso 1 1 calc R . .
C25 C 0.7266(7) -0.0234(5) -0.0241(5) 0.057(3) Uani 1 1 d . . .
H25A H 0.7603 -0.0299 0.0001 0.069 Uiso 1 1 calc R . .
C1A C 0.3678(5) 0.4257(5) -0.0565(3) 0.0280(18) Uani 1 1 d . . .
C2A C 0.2951(4) 0.4368(4) -0.0696(3) 0.0244(17) Uani 1 1 d . . .
C3A C 0.2709(5) 0.4610(5) -0.1182(3) 0.0293(19) Uani 1 1 d . . .
H3AA H 0.3024 0.4753 -0.1508 0.035 Uiso 1 1 calc R . .
C4A C 0.1999(5) 0.4642(5) -0.1184(3) 0.0278(18) Uani 1 1 d . . .
C5A C 0.2173(5) 0.4792(5) -0.2207(3) 0.0288(19) Uani 1 1 d . . .
C6A C 0.2809(5) 0.4065(6) -0.2405(4) 0.038(2) Uani 1 1 d . . .
H6AA H 0.2936 0.3656 -0.2149 0.046 Uiso 1 1 calc R . .
C7A C 0.3257(5) 0.3950(6) -0.2990(4) 0.045(2) Uani 1 1 d . . .
C8A C 0.3055(6) 0.4557(7) -0.3352(4) 0.052(3) Uani 1 1 d . . .
H8AA H 0.3347 0.4473 -0.3747 0.063 Uiso 1 1 calc R . .
C9A C 0.2422(7) 0.5307(7) -0.3157(4) 0.048(3) Uani 1 1 d . . .
C10A C 0.1977(5) 0.5419(6) -0.2568(4) 0.037(2) Uani 1 1 d . . .
H10A H 0.1555 0.5908 -0.2420 0.044 Uiso 1 1 calc R . .
C11A C 0.3966(7) 0.3158(7) -0.3249(4) 0.062(3) Uani 1 1 d . . .
C12A C 0.3681(7) 0.2783(8) -0.3572(6) 0.089(4) Uani 1 1 d . . .
H12A H 0.4127 0.2285 -0.3731 0.134 Uiso 1 1 calc R . .
H12B H 0.3510 0.3113 -0.3882 0.134 Uiso 1 1 calc R . .
H12C H 0.3229 0.2718 -0.3307 0.134 Uiso 1 1 calc R . .
C13A C 0.4691(7) 0.3213(9) -0.3666(6) 0.113(6) Uani 1 1 d . . .
H13A H 0.4883 0.3444 -0.3473 0.169 Uiso 1 1 calc R . .
H13B H 0.4538 0.3530 -0.3985 0.169 Uiso 1 1 calc R . .
H13C H 0.5120 0.2702 -0.3810 0.169 Uiso 1 1 calc R . .
C14A C 0.4260(8) 0.2608(9) -0.2775(6) 0.120(7) Uani 1 1 d . . .
H14A H 0.4445 0.2830 -0.2569 0.180 Uiso 1 1 calc R . .
H14B H 0.4705 0.2118 -0.2950 0.180 Uiso 1 1 calc R . .
H14C H 0.3815 0.2530 -0.2510 0.180 Uiso 1 1 calc R . .
C15A C 0.2211(8) 0.5996(7) -0.3576(4) 0.063(3) Uani 1 1 d . . .
C16A C 0.3022(9) 0.6054(8) -0.3919(5) 0.088(4) Uani 1 1 d . . .
H16A H 0.2903 0.6481 -0.4180 0.132 Uiso 1 1 calc R . .
H16B H 0.3424 0.5580 -0.4137 0.132 Uiso 1 1 calc R . .
H16C H 0.3234 0.6138 -0.3648 0.132 Uiso 1 1 calc R . .
C17A C 0.1919(9) 0.5813(7) -0.4023(5) 0.085(4) Uani 1 1 d . . .
H17A H 0.1420 0.5784 -0.3826 0.127 Uiso 1 1 calc R . .
H17B H 0.2334 0.5325 -0.4218 0.127 Uiso 1 1 calc R . .
H17C H 0.1823 0.6218 -0.4303 0.127 Uiso 1 1 calc R . .
C18A C 0.1577(9) 0.6767(8) -0.3272(5) 0.093(5) Uani 1 1 d . . .
H18A H 0.1074 0.6748 -0.3065 0.140 Uiso 1 1 calc R . .
H18B H 0.1479 0.7169 -0.3554 0.140 Uiso 1 1 calc R . .
H18C H 0.1773 0.6877 -0.3003 0.140 Uiso 1 1 calc R . .
C19A C 0.7926(6) 0.1704(7) -0.0334(6) 0.081(4) Uani 1 1 d . . .
H19A H 0.8405 0.1408 -0.0210 0.122 Uiso 1 1 calc R . .
H19B H 0.7547 0.2155 -0.0085 0.122 Uiso 1 1 calc R . .
H19C H 0.8085 0.1863 -0.0727 0.122 Uiso 1 1 calc R . .
C20A C 0.6705(8) 0.2375(8) -0.1498(5) 0.092(4) Uani 1 1 d . . .
H20A H 0.7025 0.2294 -0.1902 0.138 Uiso 1 1 calc R . .
H20B H 0.6669 0.2820 -0.1349 0.138 Uiso 1 1 calc R . .
H20C H 0.6163 0.2463 -0.1456 0.138 Uiso 1 1 calc R . .
C1B C 0.2930(5) 0.3912(5) 0.0227(3) 0.0293(19) Uani 1 1 d . . .
C2B C 0.2492(4) 0.4136(5) -0.0202(3) 0.0248(18) Uani 1 1 d . . .
C3B C 0.1772(4) 0.4173(5) -0.0196(3) 0.0297(19) Uani 1 1 d . . .
H3BA H 0.1456 0.4031 0.0130 0.036 Uiso 1 1 calc R . .
C4B C 0.1535(5) 0.4424(5) -0.0688(4) 0.034(2) Uani 1 1 d . . .
C5B C 0.0794(4) 0.3814(4) -0.0796(3) 0.0230(17) Uani 1 1 d . . .
C6B C 0.1499(5) 0.3156(5) -0.1059(3) 0.0319(19) Uani 1 1 d . A .
H6BA H 0.2009 0.3142 -0.1167 0.038 Uiso 1 1 calc R . .
C7B C 0.1441(5) 0.2504(5) -0.1164(3) 0.036(2) Uani 1 1 d D . .
C8B C 0.0662(5) 0.2569(6) -0.0995(4) 0.039(2) Uani 1 1 d . A .
H8BA H 0.0619 0.2144 -0.1070 0.047 Uiso 1 1 calc R . .
C9B C -0.0046(5) 0.3204(5) -0.0728(3) 0.0301(19) Uani 1 1 d . . .
C10B C 0.0014(5) 0.3858(5) -0.0628(3) 0.0274(18) Uani 1 1 d . A .
H10B H -0.0455 0.4309 -0.0455 0.033 Uiso 1 1 calc R . .
C11B C 0.2223(8) 0.1791(7) -0.1480(6) 0.045(4) Uani 0.69(3) 1 d PDU A 7
C12B C 0.2929(8) 0.1601(12) -0.1246(9) 0.061(6) Uani 0.69(3) 1 d PDU A 7
H12D H 0.3040 0.2034 -0.1304 0.092 Uiso 0.69(3) 1 calc PR A 7
H12E H 0.3412 0.1150 -0.1450 0.092 Uiso 0.69(3) 1 calc PR A 7
H12F H 0.2777 0.1498 -0.0839 0.092 Uiso 0.69(3) 1 calc PR A 7
C13B C 0.2089(10) 0.1059(7) -0.1388(13) 0.074(7) Uani 0.69(3) 1 d PDU A 7
H13D H 0.1953 0.0948 -0.0981 0.112 Uiso 0.69(3) 1 calc PR A 7
H13E H 0.2583 0.0622 -0.1599 0.112 Uiso 0.69(3) 1 calc PR A 7
H13F H 0.1648 0.1157 -0.1528 0.112 Uiso 0.69(3) 1 calc PR A 7
C14B C 0.2466(14) 0.1928(13) -0.2135(6) 0.095(8) Uani 0.69(3) 1 d PDU A 7
H14D H 0.2550 0.2378 -0.2206 0.143 Uiso 0.69(3) 1 calc PR A 7
H14E H 0.2036 0.2009 -0.2281 0.143 Uiso 0.69(3) 1 calc PR A 7
H14F H 0.2965 0.1481 -0.2328 0.143 Uiso 0.69(3) 1 calc PR A 7
C11J C 0.2181(14) 0.1749(13) -0.1435(11) 0.057(10) Uani 0.31(3) 1 d PDU A 8
C12J C 0.2966(13) 0.177(3) -0.148(2) 0.071(12) Uani 0.31(3) 1 d PDU A 8
H12G H 0.3005 0.2181 -0.1728 0.107 Uiso 0.31(3) 1 calc PR A 8
H12H H 0.3433 0.1281 -0.1639 0.107 Uiso 0.31(3) 1 calc PR A 8
H12I H 0.2955 0.1855 -0.1099 0.107 Uiso 0.31(3) 1 calc PR A 8
C13J C 0.212(3) 0.1077(14) -0.104(2) 0.075(11) Uani 0.31(3) 1 d PDU A 8
H13G H 0.2138 0.1142 -0.0668 0.112 Uiso 0.31(3) 1 calc PR A 8
H13H H 0.2577 0.0591 -0.1218 0.112 Uiso 0.31(3) 1 calc PR A 8
H13I H 0.1617 0.1081 -0.1005 0.112 Uiso 0.31(3) 1 calc PR A 8
C14J C 0.217(3) 0.164(3) -0.2039(14) 0.079(13) Uani 0.31(3) 1 d PDU A 8
H14G H 0.2211 0.2057 -0.2281 0.118 Uiso 0.31(3) 1 calc PR A 8
H14H H 0.1672 0.1638 -0.2005 0.118 Uiso 0.31(3) 1 calc PR A 8
H14I H 0.2633 0.1153 -0.2209 0.118 Uiso 0.31(3) 1 calc PR A 8
C15B C -0.0887(5) 0.3230(5) -0.0547(4) 0.033(2) Uani 1 1 d . A .
C16B C -0.0893(6) 0.2620(6) -0.0083(4) 0.045(2) Uani 1 1 d . . .
H16D H -0.0817 0.2746 0.0250 0.067 Uiso 1 1 calc R A .
H16E H -0.0456 0.2117 -0.0237 0.067 Uiso 1 1 calc R . .
H16F H -0.1410 0.2616 0.0031 0.067 Uiso 1 1 calc R . .
C17B C -0.1003(5) 0.3021(6) -0.1073(4) 0.046(3) Uani 1 1 d . . .
H17D H -0.1002 0.3401 -0.1367 0.068 Uiso 1 1 calc R A .
H17E H -0.1518 0.3011 -0.0958 0.068 Uiso 1 1 calc R . .
H17F H -0.0563 0.2517 -0.1225 0.068 Uiso 1 1 calc R . .
C18B C -0.1598(5) 0.4023(6) -0.0308(4) 0.045(2) Uani 1 1 d . . .
H18D H -0.1596 0.4407 -0.0600 0.067 Uiso 1 1 calc R A .
H18E H -0.1540 0.4158 0.0029 0.067 Uiso 1 1 calc R . .
H18F H -0.2107 0.4005 -0.0203 0.067 Uiso 1 1 calc R . .
C19B C 0.4930(8) 0.2030(7) -0.1588(5) 0.087(4) Uani 1 1 d . . .
H19D H 0.5175 0.1898 -0.1996 0.130 Uiso 1 1 calc R . .
H19E H 0.4818 0.2551 -0.1528 0.130 Uiso 1 1 calc R . .
H19F H 0.4426 0.1999 -0.1445 0.130 Uiso 1 1 calc R . .
C20B C 0.3654(7) 0.1971(7) -0.0025(6) 0.089(4) Uani 1 1 d . . .
H20D H 0.3283 0.1755 0.0076 0.134 Uiso 1 1 calc R . .
H20E H 0.3461 0.2424 -0.0254 0.134 Uiso 1 1 calc R . .
H20F H 0.3682 0.2113 0.0323 0.134 Uiso 1 1 calc R . .
C1C C 0.3039(4) 0.3491(5) 0.1154(3) 0.0283(18) Uani 1 1 d . . .
C2C C 0.2742(4) 0.3243(4) 0.1734(3) 0.0180(16) Uani 1 1 d . . .
C3C C 0.2099(4) 0.3076(5) 0.2017(3) 0.0274(18) Uani 1 1 d . . .
H3CA H 0.1727 0.3146 0.1831 0.033 Uiso 1 1 calc R . .
C4C C 0.2017(5) 0.2808(5) 0.2570(3) 0.0313(19) Uani 1 1 d . . .
C5C C 0.1533(6) 0.1948(6) 0.3162(4) 0.040(2) Uani 1 1 d . . .
C6C C 0.2272(6) 0.1254(6) 0.2992(4) 0.048(3) Uani 1 1 d . B .
H6CA H 0.2673 0.1230 0.2644 0.058 Uiso 1 1 calc R . .
C7C C 0.2409(6) 0.0619(6) 0.3329(4) 0.056(3) Uani 1 1 d D . .
C8C C 0.1767(6) 0.0686(6) 0.3858(4) 0.054(3) Uani 1 1 d . B .
H8CA H 0.1856 0.0262 0.4101 0.065 Uiso 1 1 calc R . .
C9C C 0.1034(6) 0.1344(6) 0.4019(4) 0.047(2) Uani 1 1 d . . .
C10C C 0.0919(5) 0.2015(5) 0.3670(3) 0.036(2) Uani 1 1 d . B .
H10C H 0.0441 0.2485 0.3784 0.043 Uiso 1 1 calc R . .
C11C C 0.3235(10) -0.0141(10) 0.3259(10) 0.055(6) Uani 0.54(5) 1 d PDU B 11
C12C C 0.3578(12) -0.0173(17) 0.3742(11) 0.051(7) Uani 0.54(5) 1 d PDU B 11
H12J H 0.3182 -0.0141 0.4113 0.077 Uiso 0.54(5) 1 calc PR B 11
H12K H 0.3694 0.0254 0.3708 0.077 Uiso 0.54(5) 1 calc PR B 11
H12L H 0.4075 -0.0654 0.3708 0.077 Uiso 0.54(5) 1 calc PR B 11
C13C C 0.3853(12) -0.0187(16) 0.2664(10) 0.037(6) Uani 0.54(5) 1 d PDU B 11
H13J H 0.3979 0.0234 0.2632 0.055 Uiso 0.54(5) 1 calc PR B 11
H13K H 0.3623 -0.0151 0.2365 0.055 Uiso 0.54(5) 1 calc PR B 11
H13L H 0.4347 -0.0673 0.2621 0.055 Uiso 0.54(5) 1 calc PR B 11
C14C C 0.3073(16) -0.0846(10) 0.3316(16) 0.062(7) Uani 0.54(5) 1 d PDU B 11
H14J H 0.2681 -0.0820 0.3688 0.092 Uiso 0.54(5) 1 calc PR B 11
H14K H 0.3578 -0.1319 0.3283 0.092 Uiso 0.54(5) 1 calc PR B 11
H14L H 0.2861 -0.0837 0.3013 0.092 Uiso 0.54(5) 1 calc PR B 11
C11K C 0.3229(12) -0.0120(11) 0.3126(12) 0.060(6) Uani 0.46(5) 1 d PDU B 12
C12K C 0.3658(18) -0.038(2) 0.3603(17) 0.098(13) Uani 0.46(5) 1 d PDU B 12
H12M H 0.3755 0.0020 0.3680 0.147 Uiso 0.46(5) 1 calc PR B 12
H12N H 0.4173 -0.0848 0.3472 0.147 Uiso 0.46(5) 1 calc PR B 12
H12O H 0.3313 -0.0488 0.3952 0.147 Uiso 0.46(5) 1 calc PR B 12
C13K C 0.3822(18) -0.001(2) 0.2568(14) 0.085(13) Uani 0.46(5) 1 d PDU B 12
H13M H 0.3899 0.0414 0.2621 0.127 Uiso 0.46(5) 1 calc PR B 12
H13N H 0.3600 0.0088 0.2253 0.127 Uiso 0.46(5) 1 calc PR B 12
H13O H 0.4341 -0.0481 0.2481 0.127 Uiso 0.46(5) 1 calc PR B 12
C14K C 0.3105(19) -0.0797(13) 0.302(2) 0.073(9) Uani 0.46(5) 1 d PDU B 12
H14M H 0.2851 -0.0661 0.2714 0.109 Uiso 0.46(5) 1 calc PR B 12
H14N H 0.2758 -0.0897 0.3366 0.109 Uiso 0.46(5) 1 calc PR B 12
H14O H 0.3628 -0.1255 0.2897 0.109 Uiso 0.46(5) 1 calc PR B 12
C15C C 0.0362(6) 0.1448(6) 0.4594(4) 0.047(2) Uani 1 1 d . B .
C16C C 0.0218(8) 0.2069(9) 0.4955(5) 0.093(5) Uani 1 1 d . . .
H16G H 0.0043 0.2552 0.4755 0.139 Uiso 1 1 calc R B .
H16H H 0.0718 0.1942 0.5028 0.139 Uiso 1 1 calc R . .
H16I H -0.0200 0.2118 0.5318 0.139 Uiso 1 1 calc R . .
C17C C 0.0636(9) 0.0702(8) 0.4935(6) 0.113(6) Uani 1 1 d . . .
H17G H 0.1126 0.0593 0.5014 0.169 Uiso 1 1 calc R B .
H17H H 0.0745 0.0279 0.4710 0.169 Uiso 1 1 calc R . .
H17I H 0.0209 0.0763 0.5295 0.169 Uiso 1 1 calc R . .
C18C C -0.0404(7) 0.1615(9) 0.4480(5) 0.096(5) Uani 1 1 d . . .
H18G H -0.0583 0.2087 0.4267 0.144 Uiso 1 1 calc R B .
H18H H -0.0825 0.1674 0.4844 0.144 Uiso 1 1 calc R . .
H18I H -0.0299 0.1193 0.4257 0.144 Uiso 1 1 calc R . .
C19C C 0.4513(10) 0.0928(10) 0.1400(5) 0.113(6) Uani 1 1 d . . .
H19G H 0.4206 0.0644 0.1500 0.169 Uiso 1 1 calc R . .
H19H H 0.4140 0.1476 0.1441 0.169 Uiso 1 1 calc R . .
H19I H 0.4840 0.0788 0.1654 0.169 Uiso 1 1 calc R . .
C20C C 0.6508(8) 0.1221(7) 0.1143(6) 0.084(4) Uani 1 1 d . . .
H20G H 0.6819 0.0914 0.1400 0.126 Uiso 1 1 calc R . .
H20H H 0.6076 0.1707 0.1333 0.126 Uiso 1 1 calc R . .
H20I H 0.6862 0.1317 0.0795 0.126 Uiso 1 1 calc R . .
C1D C 0.3915(5) 0.3299(5) 0.1608(3) 0.031(2) Uani 1 1 d . . .
C2D C 0.3286(5) 0.3141(5) 0.2025(3) 0.0273(18) Uani 1 1 d . . .
C3D C 0.3158(4) 0.2954(5) 0.2616(3) 0.0261(18) Uani 1 1 d . . .
H3DA H 0.3478 0.2960 0.2820 0.031 Uiso 1 1 calc R . .
C4D C 0.2538(5) 0.2764(5) 0.2876(3) 0.033(2) Uani 1 1 d . . .
O1D O 0.2329(4) 0.2591(4) 0.3461(2) 0.0394(15) Uani 1 1 d . . .
C5D C 0.2939(7) 0.2137(6) 0.3713(4) 0.050(3) Uani 1 1 d . . .
C6D C 0.3755(7) 0.1664(6) 0.3411(5) 0.062(3) Uani 1 1 d . C .
H6LA H 0.3915 0.1615 0.3008 0.075 Uiso 1 1 calc R . .
C7D C 0.4344(8) 0.1256(8) 0.3701(6) 0.089(4) Uani 1 1 d D . .
C8D C 0.4029(11) 0.1290(8) 0.4302(7) 0.103(5) Uani 1 1 d . C .
H8LA H 0.4394 0.0989 0.4509 0.124 Uiso 1 1 calc R . .
C9D C 0.3212(9) 0.1738(7) 0.4619(4) 0.081(4) Uani 1 1 d D . .
C10D C 0.2648(7) 0.2175(6) 0.4318(4) 0.050(3) Uani 1 1 d . C .
H10E H 0.2095 0.2482 0.4515 0.060 Uiso 1 1 calc R . .
C11D C 0.5235(14) 0.0687(15) 0.3418(11) 0.109(10) Uani 0.361(15) 1 d PDU C 3
C12D C 0.531(2) -0.0128(11) 0.3554(19) 0.156(19) Uani 0.361(15) 1 d PDU C 3
H12P H 0.4985 -0.0204 0.3377 0.233 Uiso 0.361(15) 1 calc PR C 3
H12Q H 0.5123 -0.0179 0.3968 0.233 Uiso 0.361(15) 1 calc PR C 3
H12R H 0.5877 -0.0511 0.3402 0.233 Uiso 0.361(15) 1 calc PR C 3
C13D C 0.541(2) 0.086(3) 0.2764(10) 0.145(15) Uani 0.361(15) 1 d PDU C 3
H13P H 0.5097 0.0737 0.2608 0.218 Uiso 0.361(15) 1 calc PR C 3
H13Q H 0.5986 0.0554 0.2565 0.218 Uiso 0.361(15) 1 calc PR C 3
H13R H 0.5262 0.1404 0.2710 0.218 Uiso 0.361(15) 1 calc PR C 3
C14D C 0.5716(16) 0.087(2) 0.370(2) 0.108(10) Uani 0.361(15) 1 d PDU C 3
H14P H 0.5566 0.0779 0.4108 0.161 Uiso 0.361(15) 1 calc PR C 3
H14Q H 0.5589 0.1410 0.3640 0.161 Uiso 0.361(15) 1 calc PR C 3
H14R H 0.6294 0.0548 0.3524 0.161 Uiso 0.361(15) 1 calc PR C 3
C15D C 0.2851(16) 0.1715(15) 0.5275(9) 0.098(9) Uani 0.361(15) 1 d PDU C 3
C16D C 0.334(3) 0.179(3) 0.5621(15) 0.133(13) Uani 0.361(15) 1 d PDU C 3
H16J H 0.3294 0.2301 0.5574 0.199 Uiso 0.361(15) 1 calc PR C 3
H16K H 0.3904 0.1408 0.5479 0.199 Uiso 0.361(15) 1 calc PR C 3
H16L H 0.3117 0.1709 0.6025 0.199 Uiso 0.361(15) 1 calc PR C 3
C17D C 0.1966(17) 0.234(2) 0.5545(13) 0.108(11) Uani 0.361(15) 1 d PDU C 3
H17J H 0.1938 0.2840 0.5496 0.162 Uiso 0.361(15) 1 calc PR C 3
H17K H 0.1783 0.2242 0.5952 0.162 Uiso 0.361(15) 1 calc PR C 3
H17L H 0.1619 0.2314 0.5357 0.162 Uiso 0.361(15) 1 calc PR C 3
C18D C 0.284(3) 0.093(2) 0.5475(16) 0.100(11) Uani 0.361(15) 1 d PDU C 3
H18J H 0.2454 0.0893 0.5341 0.150 Uiso 0.361(15) 1 calc PR C 3
H18K H 0.2680 0.0918 0.5892 0.150 Uiso 0.361(15) 1 calc PR C 3
H18L H 0.3378 0.0509 0.5314 0.150 Uiso 0.361(15) 1 calc PR C 3
C11L C 0.5253(11) 0.0919(12) 0.3338(8) 0.106(7) Uani 0.639(15) 1 d PDU C 4
C12L C 0.5392(12) 0.0337(13) 0.2904(10) 0.127(9) Uani 0.639(15) 1 d PDU C 4
H12S H 0.5245 -0.0049 0.3114 0.190 Uiso 0.639(15) 1 calc PR C 4
H12T H 0.5960 0.0089 0.2673 0.190 Uiso 0.639(15) 1 calc PR C 4
H12U H 0.5057 0.0608 0.2655 0.190 Uiso 0.639(15) 1 calc PR C 4
C13L C 0.5552(14) 0.1500(12) 0.2981(10) 0.124(9) Uani 0.639(15) 1 d PDU C 4
H13S H 0.5479 0.1868 0.3241 0.185 Uiso 0.639(15) 1 calc PR C 4
H13T H 0.5238 0.1771 0.2719 0.185 Uiso 0.639(15) 1 calc PR C 4
H13U H 0.6123 0.1219 0.2762 0.185 Uiso 0.639(15) 1 calc PR C 4
C14L C 0.5738(12) 0.0494(14) 0.3750(12) 0.133(9) Uani 0.639(15) 1 d PDU C 4
H14S H 0.5577 0.0113 0.3950 0.200 Uiso 0.639(15) 1 calc PR C 4
H14T H 0.5635 0.0857 0.4028 0.200 Uiso 0.639(15) 1 calc PR C 4
H14U H 0.6313 0.0240 0.3536 0.200 Uiso 0.639(15) 1 calc PR C 4
C15L C 0.2922(12) 0.1752(11) 0.5279(7) 0.099(6) Uani 0.639(15) 1 d PDU C 4
C16L C 0.3672(14) 0.1356(14) 0.5502(9) 0.125(9) Uani 0.639(15) 1 d PDU C 4
H16M H 0.3998 0.1619 0.5356 0.187 Uiso 0.639(15) 1 calc PR C 4
H16N H 0.3996 0.0822 0.5370 0.187 Uiso 0.639(15) 1 calc PR C 4
H16O H 0.3488 0.1379 0.5920 0.187 Uiso 0.639(15) 1 calc PR C 4
C17L C 0.2396(14) 0.2578(11) 0.5510(8) 0.111(8) Uani 0.639(15) 1 d PDU C 4
H17M H 0.2707 0.2857 0.5372 0.167 Uiso 0.639(15) 1 calc PR C 4
H17N H 0.2224 0.2579 0.5927 0.167 Uiso 0.639(15) 1 calc PR C 4
H17O H 0.1922 0.2824 0.5378 0.167 Uiso 0.639(15) 1 calc PR C 4
C18L C 0.2424(15) 0.1302(15) 0.5490(10) 0.120(9) Uani 0.639(15) 1 d PDU C 4
H18M H 0.2764 0.0775 0.5344 0.180 Uiso 0.639(15) 1 calc PR C 4
H18N H 0.1957 0.1546 0.5351 0.180 Uiso 0.639(15) 1 calc PR C 4
H18O H 0.2241 0.1305 0.5908 0.180 Uiso 0.639(15) 1 calc PR C 4
C1E C 0.5163(5) 0.3345(5) 0.1372(3) 0.0265(18) Uani 1 1 d . . .
C2E C 0.5819(4) 0.3329(5) 0.1540(3) 0.0274(18) Uani 1 1 d . . .
C3E C 0.6011(4) 0.3137(5) 0.2050(3) 0.0295(19) Uani 1 1 d . . .
H3EA H 0.5708 0.2971 0.2368 0.035 Uiso 1 1 calc R . .
C4E C 0.6685(5) 0.3203(5) 0.2073(3) 0.0304(19) Uani 1 1 d . . .
O1E O 0.6983(3) 0.3008(4) 0.2533(2) 0.0426(16) Uani 1 1 d . . .
C5E C 0.6582(5) 0.2800(6) 0.3081(3) 0.037(2) Uani 1 1 d . . .
C6E C 0.7103(6) 0.2161(6) 0.3325(4) 0.040(2) Uani 1 1 d . D .
H6EA H 0.7657 0.1876 0.3119 0.049 Uiso 1 1 calc R . .
C7E C 0.6778(5) 0.1958(6) 0.3882(4) 0.048(2) Uani 1 1 d D . .
C8E C 0.5959(7) 0.2419(7) 0.4166(4) 0.063(3) Uani 1 1 d . D .
H8EA H 0.5741 0.2299 0.4545 0.076 Uiso 1 1 calc R . .
C9E C 0.5428(6) 0.3068(6) 0.3913(4) 0.049(3) Uani 1 1 d D . .
C10E C 0.5778(5) 0.3244(6) 0.3366(4) 0.041(2) Uani 1 1 d . D .
H10F H 0.5460 0.3675 0.3186 0.049 Uiso 1 1 calc R . .
C11E C 0.7361(8) 0.1271(8) 0.4159(5) 0.062(4) Uani 0.809(14) 1 d PDU D 13
C12E C 0.7838(8) 0.0560(7) 0.3760(6) 0.079(5) Uani 0.809(14) 1 d PDU D 13
H12V H 0.7462 0.0419 0.3701 0.118 Uiso 0.809(14) 1 calc PR D 13
H12W H 0.8211 0.0137 0.3933 0.118 Uiso 0.809(14) 1 calc PR D 13
H12X H 0.8142 0.0674 0.3392 0.118 Uiso 0.809(14) 1 calc PR D 13
C13E C 0.7959(8) 0.1493(9) 0.4263(7) 0.077(5) Uani 0.809(14) 1 d PDU D 13
H13V H 0.7655 0.1942 0.4517 0.115 Uiso 0.809(14) 1 calc PR D 13
H13W H 0.8270 0.1607 0.3898 0.115 Uiso 0.809(14) 1 calc PR D 13
H13X H 0.8327 0.1067 0.4438 0.115 Uiso 0.809(14) 1 calc PR D 13
C14E C 0.6873(9) 0.1086(9) 0.4744(5) 0.084(6) Uani 0.809(14) 1 d PDU D 13
H14V H 0.6491 0.0956 0.4684 0.125 Uiso 0.809(14) 1 calc PR D 13
H14W H 0.6578 0.1532 0.5002 0.125 Uiso 0.809(14) 1 calc PR D 13
H14X H 0.7244 0.0654 0.4913 0.125 Uiso 0.809(14) 1 calc PR D 13
C15E C 0.4505(7) 0.3529(7) 0.4209(5) 0.069(4) Uani 0.871(13) 1 d PDU D 13
C16E C 0.4050(7) 0.3371(8) 0.3876(6) 0.084(5) Uani 0.871(13) 1 d PDU D 13
H16P H 0.4188 0.2830 0.3901 0.125 Uiso 0.871(13) 1 calc PR D 13
H16Q H 0.4213 0.3501 0.3475 0.125 Uiso 0.871(13) 1 calc PR D 13
H16R H 0.3468 0.3682 0.4045 0.125 Uiso 0.871(13) 1 calc PR D 13
C17E C 0.4243(8) 0.4406(7) 0.4195(6) 0.083(5) Uani 0.871(13) 1 d PDU D 13
H17P H 0.4538 0.4505 0.4388 0.125 Uiso 0.871(13) 1 calc PR D 13
H17Q H 0.3664 0.4693 0.4390 0.125 Uiso 0.871(13) 1 calc PR D 13
H17R H 0.4363 0.4565 0.3798 0.125 Uiso 0.871(13) 1 calc PR D 13
C18E C 0.4263(9) 0.3294(10) 0.4844(5) 0.121(7) Uani 0.871(13) 1 d PDU D 13
H18P H 0.4542 0.3392 0.5053 0.182 Uiso 0.871(13) 1 calc PR D 13
H18Q H 0.4415 0.2750 0.4856 0.182 Uiso 0.871(13) 1 calc PR D 13
H18R H 0.3680 0.3592 0.5019 0.182 Uiso 0.871(13) 1 calc PR D 13
C11M C 0.7301(18) 0.1362(16) 0.4226(13) 0.072(11) Uani 0.191(14) 1 d PDU D 14
C12M C 0.8210(16) 0.093(3) 0.388(3) 0.099(16) Uani 0.191(14) 1 d PDU D 14
H12Y H 0.8278 0.0661 0.3554 0.149 Uiso 0.191(14) 1 calc PR D 14
H12Z H 0.8510 0.0571 0.4123 0.149 Uiso 0.191(14) 1 calc PR D 14
H22A H 0.8414 0.1304 0.3740 0.149 Uiso 0.191(14) 1 calc PR D 14
C13M C 0.728(4) 0.171(3) 0.4757(18) 0.083(14) Uani 0.191(14) 1 d PDU D 14
H13Y H 0.7496 0.2070 0.4631 0.125 Uiso 0.191(14) 1 calc PR D 14
H13Z H 0.7605 0.1301 0.4967 0.125 Uiso 0.191(14) 1 calc PR D 14
H23A H 0.6722 0.1976 0.5006 0.125 Uiso 0.191(14) 1 calc PR D 14
C14M C 0.705(4) 0.073(2) 0.447(2) 0.064(13) Uani 0.191(14) 1 d PDU D 14
H14Y H 0.7000 0.0517 0.4164 0.096 Uiso 0.191(14) 1 calc PR D 14
H14Z H 0.6525 0.0955 0.4770 0.096 Uiso 0.191(14) 1 calc PR D 14
H24A H 0.7451 0.0328 0.4630 0.096 Uiso 0.191(14) 1 calc PR D 14
C15M C 0.4631(18) 0.371(2) 0.4267(16) 0.080(13) Uani 0.129(13) 1 d PDU D 14
C16M C 0.428(4) 0.431(4) 0.383(3) 0.091(19) Uani 0.129(13) 1 d PDU D 14
H16S H 0.4258 0.4054 0.3536 0.136 Uiso 0.129(13) 1 calc PR D 14
H16T H 0.4618 0.4552 0.3659 0.136 Uiso 0.129(13) 1 calc PR D 14
H16U H 0.3731 0.4694 0.4032 0.136 Uiso 0.129(13) 1 calc PR D 14
C17M C 0.484(4) 0.403(4) 0.468(2) 0.056(17) Uani 0.129(13) 1 d PDU D 14
H17S H 0.5178 0.3616 0.4876 0.084 Uiso 0.129(13) 1 calc PR D 14
H17T H 0.4339 0.4379 0.4962 0.084 Uiso 0.129(13) 1 calc PR D 14
H17U H 0.5124 0.4317 0.4463 0.084 Uiso 0.129(13) 1 calc PR D 14
C18M C 0.409(4) 0.333(6) 0.459(3) 0.078(13) Uani 0.129(13) 1 d PDU D 14
H18S H 0.4139 0.3191 0.4971 0.117 Uiso 0.129(13) 1 calc PR D 14
H18T H 0.4256 0.2871 0.4378 0.117 Uiso 0.129(13) 1 calc PR D 14
H18U H 0.3525 0.3690 0.4619 0.117 Uiso 0.129(13) 1 calc PR D 14
C1F C 0.5884(4) 0.3725(5) 0.0601(3) 0.0241(17) Uani 1 1 d . . .
C2F C 0.6260(4) 0.3582(4) 0.1051(3) 0.0234(17) Uani 1 1 d . . .
C3F C 0.6916(4) 0.3659(5) 0.1086(3) 0.0261(18) Uani 1 1 d . . .
H3FA H 0.7209 0.3841 0.0773 0.031 Uiso 1 1 calc R . .
C4F C 0.7120(4) 0.3461(5) 0.1595(3) 0.0267(18) Uani 1 1 d . . .
C5F C 0.8533(4) 0.2883(5) 0.1501(3) 0.0276(18) Uani 1 1 d . . .
C6F C 0.8639(5) 0.2172(5) 0.1457(4) 0.033(2) Uani 1 1 d . E .
H6FA H 0.8184 0.2101 0.1517 0.039 Uiso 1 1 calc R . .
C7F C 0.9430(5) 0.1521(5) 0.1322(3) 0.035(2) Uani 1 1 d D . .
C8F C 1.0093(5) 0.1662(5) 0.1200(4) 0.032(2) Uani 1 1 d . E .
H8FA H 1.0623 0.1249 0.1089 0.039 Uiso 1 1 calc R . .
C9F C 0.9979(5) 0.2419(5) 0.1242(4) 0.0313(19) Uani 1 1 d . . .
C10F C 0.9187(4) 0.3035(5) 0.1386(3) 0.0287(18) Uani 1 1 d . E .
H10H H 0.9097 0.3542 0.1404 0.034 Uiso 1 1 calc R . .
C11F C 0.9519(6) 0.0698(6) 0.1295(5) 0.052(3) Uani 0.839(12) 1 d PDU E 9
C12F C 0.9025(8) 0.0522(7) 0.1880(5) 0.075(5) Uani 0.839(12) 1 d PDU E 9
H22B H 0.9201 0.0578 0.2185 0.113 Uiso 0.839(12) 1 calc PR E 9
H22C H 0.9114 -0.0002 0.1871 0.113 Uiso 0.839(12) 1 calc PR E 9
H22D H 0.8451 0.0877 0.1952 0.113 Uiso 0.839(12) 1 calc PR E 9
C13F C 0.9172(8) 0.0673(8) 0.0825(6) 0.079(5) Uani 0.839(12) 1 d PDU E 9
H23B H 0.9498 0.0746 0.0450 0.118 Uiso 0.839(12) 1 calc PR E 9
H23C H 0.8615 0.1079 0.0903 0.118 Uiso 0.839(12) 1 calc PR E 9
H23D H 0.9187 0.0178 0.0828 0.118 Uiso 0.839(12) 1 calc PR E 9
C14F C 1.0409(7) 0.0068(6) 0.1148(7) 0.086(5) Uani 0.839(12) 1 d PDU E 9
H24B H 1.0728 0.0186 0.0790 0.130 Uiso 0.839(12) 1 calc PR E 9
H24C H 1.0441 -0.0425 0.1108 0.130 Uiso 0.839(12) 1 calc PR E 9
H24D H 1.0622 0.0044 0.1455 0.130 Uiso 0.839(12) 1 calc PR E 9
C11N C 0.961(2) 0.0701(14) 0.1227(16) 0.064(12) Uani 0.161(12) 1 d PDU E 10
C12N C 1.010(4) 0.010(2) 0.160(3) 0.083(16) Uani 0.161(12) 1 d PDU E 10
H22E H 1.0481 0.0246 0.1656 0.124 Uiso 0.161(12) 1 calc PR E 10
H22F H 1.0402 -0.0401 0.1417 0.124 Uiso 0.161(12) 1 calc PR E 10
H22G H 0.9732 0.0088 0.1977 0.124 Uiso 0.161(12) 1 calc PR E 10
C13N C 0.885(3) 0.060(3) 0.135(3) 0.081(13) Uani 0.161(12) 1 d PDU E 10
H23E H 0.8647 0.0770 0.1023 0.122 Uiso 0.161(12) 1 calc PR E 10
H23F H 0.8434 0.0910 0.1689 0.122 Uiso 0.161(12) 1 calc PR E 10
H23G H 0.8988 0.0064 0.1420 0.122 Uiso 0.161(12) 1 calc PR E 10
C14N C 1.013(3) 0.039(3) 0.0602(19) 0.068(11) Uani 0.161(12) 1 d PDU E 10
H24E H 1.0698 0.0180 0.0556 0.102 Uiso 0.161(12) 1 calc PR E 10
H24F H 0.9969 0.0798 0.0334 0.102 Uiso 0.161(12) 1 calc PR E 10
H24G H 1.0030 -0.0020 0.0525 0.102 Uiso 0.161(12) 1 calc PR E 10
C15F C 1.0729(5) 0.2554(5) 0.1085(4) 0.034(2) Uani 1 1 d . E .
C16F C 1.1284(6) 0.2031(6) 0.1450(4) 0.045(2) Uani 1 1 d . . .
H16V H 1.1435 0.1498 0.1391 0.067 Uiso 1 1 calc R E .
H16W H 1.0995 0.2174 0.1854 0.067 Uiso 1 1 calc R . .
H16X H 1.1770 0.2091 0.1335 0.067 Uiso 1 1 calc R . .
C17F C 1.0507(5) 0.3394(5) 0.1189(4) 0.042(2) Uani 1 1 d . . .
H17V H 1.0164 0.3734 0.0960 0.063 Uiso 1 1 calc R E .
H17W H 1.1000 0.3442 0.1080 0.063 Uiso 1 1 calc R . .
H17X H 1.0216 0.3532 0.1594 0.063 Uiso 1 1 calc R . .
C18F C 1.1207(6) 0.2338(6) 0.0442(4) 0.051(3) Uani 1 1 d . . .
H18V H 1.0865 0.2667 0.0209 0.076 Uiso 1 1 calc R E .
H18W H 1.1369 0.1804 0.0374 0.076 Uiso 1 1 calc R . .
H18X H 1.1687 0.2407 0.0339 0.076 Uiso 1 1 calc R . .
C1G C 0.5790(4) 0.4133(5) -0.0330(3) 0.0238(17) Uani 1 1 d . . .
C2G C 0.6067(4) 0.4416(4) -0.0906(3) 0.0224(17) Uani 1 1 d . . .
C3G C 0.6733(5) 0.4554(5) -0.1166(3) 0.0282(18) Uani 1 1 d . . .
H3GA H 0.7102 0.4469 -0.0972 0.034 Uiso 1 1 calc R . .
C4G C 0.6823(5) 0.4824(5) -0.1729(3) 0.0313(19) Uani 1 1 d . . .
C5G C 0.8252(5) 0.4450(5) -0.2244(3) 0.0279(18) Uani 1 1 d . . .
C6G C 0.8463(5) 0.3720(5) -0.2368(3) 0.0306(19) Uani 1 1 d . . .
H6GA H 0.8057 0.3573 -0.2297 0.037 Uiso 1 1 calc R . .
C7G C 0.9281(5) 0.3181(5) -0.2602(4) 0.038(2) Uani 1 1 d . . .
C8G C 0.9863(5) 0.3443(5) -0.2726(4) 0.038(2) Uani 1 1 d . F .
H8GA H 1.0412 0.3097 -0.2903 0.045 Uiso 1 1 calc R . .
C9G C 0.9662(4) 0.4193(5) -0.2597(3) 0.0306(19) Uani 1 1 d D . .
C10G C 0.8830(4) 0.4708(5) -0.2354(3) 0.0291(19) Uani 1 1 d . F .
H10I H 0.8664 0.5220 -0.2266 0.035 Uiso 1 1 calc R . .
C11G C 0.9566(6) 0.2334(6) -0.2746(4) 0.051(3) Uani 1 1 d . . .
C12G C 1.0327(7) 0.1763(6) -0.2585(5) 0.073(3) Uani 1 1 d . . .
H22H H 1.0211 0.1786 -0.2172 0.110 Uiso 1 1 calc R . .
H22I H 1.0762 0.1894 -0.2779 0.110 Uiso 1 1 calc R . .
H22J H 1.0492 0.1247 -0.2702 0.110 Uiso 1 1 calc R . .
C13G C 0.8903(8) 0.2099(7) -0.2437(6) 0.091(5) Uani 1 1 d . . .
H23H H 0.8776 0.2139 -0.2024 0.137 Uiso 1 1 calc R . .
H23I H 0.9094 0.1571 -0.2545 0.137 Uiso 1 1 calc R . .
H23J H 0.8418 0.2436 -0.2547 0.137 Uiso 1 1 calc R . .
C14G C 0.9805(9) 0.2254(7) -0.3415(5) 0.090(5) Uani 1 1 d . . .
H24H H 0.9988 0.1727 -0.3518 0.136 Uiso 1 1 calc R . .
H24I H 1.0240 0.2387 -0.3600 0.136 Uiso 1 1 calc R . .
H24J H 0.9336 0.2597 -0.3541 0.136 Uiso 1 1 calc R . .
C15G C 1.0283(9) 0.4486(10) -0.2698(7) 0.046(7) Uani 0.531(13) 1 d PDU F 1
C16G C 1.0213(12) 0.4754(13) -0.2117(7) 0.064(6) Uani 0.531(13) 1 d PDU F 1
H16Y H 1.0332 0.4323 -0.1860 0.097 Uiso 0.531(13) 1 calc PR F 1
H16Z H 0.9666 0.5160 -0.1948 0.097 Uiso 0.531(13) 1 calc PR F 1
H26A H 1.0598 0.4946 -0.2179 0.097 Uiso 0.531(13) 1 calc PR F 1
C17G C 1.0093(11) 0.5198(10) -0.3086(8) 0.073(6) Uani 0.531(13) 1 d PDU F 1
H17Y H 1.0136 0.5055 -0.3460 0.109 Uiso 0.531(13) 1 calc PR F 1
H17Z H 1.0479 0.5385 -0.3133 0.109 Uiso 0.531(13) 1 calc PR F 1
H27A H 0.9546 0.5599 -0.2909 0.109 Uiso 0.531(13) 1 calc PR F 1
C18G C 1.1157(8) 0.3878(11) -0.2974(10) 0.083(7) Uani 0.531(13) 1 d PDU F 1
H18Y H 1.1288 0.3430 -0.2732 0.125 Uiso 0.531(13) 1 calc PR F 1
H18Z H 1.1523 0.4086 -0.3013 0.125 Uiso 0.531(13) 1 calc PR F 1
H28A H 1.1215 0.3730 -0.3351 0.125 Uiso 0.531(13) 1 calc PR F 1
C15O C 1.0340(10) 0.4413(11) -0.2726(8) 0.044(7) Uani 0.469(13) 1 d PDU F 2
C16O C 1.0739(13) 0.4410(14) -0.3382(7) 0.073(7) Uani 0.469(13) 1 d PDU F 2
H26B H 1.0335 0.4785 -0.3557 0.109 Uiso 0.469(13) 1 calc PR F 2
H26C H 1.0959 0.3902 -0.3544 0.109 Uiso 0.469(13) 1 calc PR F 2
H26D H 1.1175 0.4540 -0.3459 0.109 Uiso 0.469(13) 1 calc PR F 2
C17O C 1.1000(10) 0.3823(13) -0.2463(10) 0.069(7) Uani 0.469(13) 1 d PDU F 2
H27B H 1.0761 0.3811 -0.2050 0.104 Uiso 0.469(13) 1 calc PR F 2
H27C H 1.1425 0.3968 -0.2542 0.104 Uiso 0.469(13) 1 calc PR F 2
H27D H 1.1230 0.3317 -0.2632 0.104 Uiso 0.469(13) 1 calc PR F 2
C18O C 1.0015(12) 0.5211(11) -0.2481(11) 0.080(7) Uani 0.469(13) 1 d PDU F 2
H28B H 0.9769 0.5220 -0.2067 0.120 Uiso 0.469(13) 1 calc PR F 2
H28C H 0.9610 0.5589 -0.2654 0.120 Uiso 0.469(13) 1 calc PR F 2
H28D H 1.0459 0.5332 -0.2567 0.120 Uiso 0.469(13) 1 calc PR F 2
C1H C 0.4909(4) 0.4340(4) -0.0800(3) 0.0239(17) Uani 1 1 d . . .
C2H C 0.5520(4) 0.4554(4) -0.1201(3) 0.0223(17) Uani 1 1 d . . .
C3H C 0.5597(5) 0.4841(5) -0.1751(3) 0.0281(18) Uani 1 1 d . . .
H3HA H 0.5218 0.4938 -0.1938 0.034 Uiso 1 1 calc R . .
C4H C 0.6260(5) 0.4981(5) -0.2019(3) 0.0288(19) Uani 1 1 d . . .
C5H C 0.6918(5) 0.4813(5) -0.3034(3) 0.036(2) Uani 1 1 d . . .
C6H C 0.6818(6) 0.4196(5) -0.3142(4) 0.040(2) Uani 1 1 d . G .
H6HA H 0.6414 0.4084 -0.2883 0.049 Uiso 1 1 calc R . .
C7H C 0.7346(5) 0.3751(5) -0.3652(4) 0.041(2) Uani 1 1 d D . .
C8H C 0.7953(5) 0.3934(6) -0.4014(4) 0.045(2) Uani 1 1 d . G .
H8HA H 0.8321 0.3623 -0.4344 0.054 Uiso 1 1 calc R . .
C9H C 0.8035(5) 0.4573(6) -0.3904(4) 0.038(2) Uani 1 1 d . . .
C10H C 0.7499(5) 0.5002(5) -0.3395(3) 0.0309(19) Uani 1 1 d . G .
H10J H 0.7535 0.5421 -0.3300 0.037 Uiso 1 1 calc R . .
C11H C 0.7171(12) 0.3154(11) -0.3828(9) 0.062(7) Uani 0.46(2) 1 d PDU G 5
C12H C 0.6840(19) 0.2777(16) -0.3292(13) 0.086(10) Uani 0.46(2) 1 d PDU G 5
H22K H 0.7239 0.2519 -0.3088 0.129 Uiso 0.46(2) 1 calc PR G 5
H22L H 0.6729 0.2404 -0.3406 0.129 Uiso 0.46(2) 1 calc PR G 5
H22M H 0.6342 0.3168 -0.3041 0.129 Uiso 0.46(2) 1 calc PR G 5
C13H C 0.7944(14) 0.2537(15) -0.4231(14) 0.086(8) Uani 0.46(2) 1 d PDU G 5
H23K H 0.8352 0.2274 -0.4035 0.129 Uiso 0.46(2) 1 calc PR G 5
H23L H 0.8148 0.2777 -0.4572 0.129 Uiso 0.46(2) 1 calc PR G 5
H23M H 0.7824 0.2169 -0.4341 0.129 Uiso 0.46(2) 1 calc PR G 5
C14H C 0.6531(18) 0.3562(17) -0.4146(12) 0.088(9) Uani 0.46(2) 1 d PDU G 5
H24K H 0.6419 0.3189 -0.4259 0.133 Uiso 0.46(2) 1 calc PR G 5
H24L H 0.6736 0.3803 -0.4487 0.133 Uiso 0.46(2) 1 calc PR G 5
H24M H 0.6034 0.3952 -0.3894 0.133 Uiso 0.46(2) 1 calc PR G 5
C11P C 0.7266(11) 0.3066(10) -0.3798(8) 0.060(7) Uani 0.54(2) 1 d PDU G 6
C12P C 0.6544(13) 0.3005(14) -0.3340(11) 0.080(8) Uani 0.54(2) 1 d PDU G 6
H22N H 0.6506 0.2573 -0.3437 0.120 Uiso 0.54(2) 1 calc PR G 6
H22O H 0.6046 0.3476 -0.3330 0.120 Uiso 0.54(2) 1 calc PR G 6
H22P H 0.6627 0.2930 -0.2966 0.120 Uiso 0.54(2) 1 calc PR G 6
C13P C 0.8037(11) 0.2294(8) -0.3828(11) 0.061(6) Uani 0.54(2) 1 d PDU G 6
H23N H 0.7960 0.1880 -0.3914 0.091 Uiso 0.54(2) 1 calc PR G 6
H23O H 0.8140 0.2205 -0.3460 0.091 Uiso 0.54(2) 1 calc PR G 6
H23P H 0.8496 0.2309 -0.4127 0.091 Uiso 0.54(2) 1 calc PR G 6
C14P C 0.7117(19) 0.3185(14) -0.4383(9) 0.088(7) Uani 0.54(2) 1 d PDU G 6
H24N H 0.7064 0.2756 -0.4470 0.132 Uiso 0.54(2) 1 calc PR G 6
H24O H 0.7571 0.3215 -0.4680 0.132 Uiso 0.54(2) 1 calc PR G 6
H24P H 0.6620 0.3660 -0.4369 0.132 Uiso 0.54(2) 1 calc PR G 6
C15H C 0.8716(5) 0.4749(6) -0.4316(4) 0.048(3) Uani 1 1 d . G .
C16H C 0.9553(6) 0.4079(7) -0.4298(5) 0.074(4) Uani 1 1 d . . .
H26E H 0.9983 0.4186 -0.4553 0.111 Uiso 1 1 calc R G .
H26F H 0.9621 0.3603 -0.4421 0.111 Uiso 1 1 calc R . .
H26G H 0.9578 0.4030 -0.3908 0.111 Uiso 1 1 calc R . .
C17H C 0.8679(8) 0.4837(9) -0.4926(4) 0.089(5) Uani 1 1 d . . .
H27E H 0.8154 0.5254 -0.4936 0.133 Uiso 1 1 calc R G .
H27F H 0.8753 0.4362 -0.5056 0.133 Uiso 1 1 calc R . .
H27G H 0.9106 0.4951 -0.5176 0.133 Uiso 1 1 calc R . .
C18H C 0.8658(7) 0.5489(7) -0.4131(5) 0.079(4) Uani 1 1 d . . .
H28E H 0.8140 0.5924 -0.4136 0.118 Uiso 1 1 calc R G .
H28F H 0.9097 0.5576 -0.4396 0.118 Uiso 1 1 calc R . .
H28G H 0.8699 0.5433 -0.3745 0.118 Uiso 1 1 calc R . .
Co1 Co 0.62645(7) 0.07841(7) -0.03246(5) 0.0363(3) Uani 1 1 d . . .
N1A N 0.3639(4) 0.3985(4) -0.0006(3) 0.0291(16) Uani 1 1 d . . .
N2A N 0.2653(4) 0.3672(4) 0.0753(3) 0.0283(15) Uani 1 1 d . . .
N1C N 0.3758(4) 0.3486(4) 0.1092(3) 0.0261(15) Uani 1 1 d . . .
N2C N 0.4574(4) 0.3203(4) 0.1743(3) 0.0275(16) Uani 1 1 d . . .
N1E N 0.5236(4) 0.3560(4) 0.0808(2) 0.0263(15) Uani 1 1 d . . .
N2E N 0.6158(4) 0.3970(4) 0.0077(3) 0.0249(15) Uani 1 1 d . . .
N1G N 0.5095(3) 0.4077(4) -0.0290(2) 0.0215(14) Uani 1 1 d . . .
N2G N 0.4268(3) 0.4391(4) -0.0932(3) 0.0245(14) Uani 1 1 d . . .
O1A O 0.1655(3) 0.4922(3) -0.1625(2) 0.0329(14) Uani 1 1 d . . .
O2A O 0.6183(3) 0.2422(3) -0.0224(3) 0.0469(17) Uani 1 1 d . . .
O3A O 0.7541(4) 0.1234(4) -0.0306(3) 0.0554(19) Uani 1 1 d . . .
O4A O 0.7094(5) 0.1697(5) -0.1179(3) 0.072(2) Uani 1 1 d . . .
O1B O 0.0796(3) 0.4484(3) -0.0688(2) 0.0257(12) Uani 1 1 d . . .
O2B O 0.4838(4) 0.2473(4) -0.0464(3) 0.0500(17) Uani 1 1 d . . .
O3B O 0.5479(5) 0.1504(4) -0.1283(3) 0.066(2) Uani 1 1 d . . .
O4B O 0.4468(4) 0.1396(4) -0.0360(4) 0.072(2) Uani 1 1 d . . .
O1C O 0.1368(3) 0.2643(4) 0.2853(2) 0.0385(15) Uani 1 1 d . . .
O2C O 0.5071(4) 0.2010(3) 0.0704(2) 0.0406(15) Uani 1 1 d . . .
O3C O 0.5029(5) 0.0746(4) 0.0822(3) 0.061(2) Uani 1 1 d . . .
O4C O 0.6153(5) 0.0802(4) 0.0993(3) 0.073(2) Uani 1 1 d . . .
O1F O 0.7758(3) 0.3552(3) 0.1636(2) 0.0282(13) Uani 1 1 d . . .
O1G O 0.7448(3) 0.5032(3) -0.2005(2) 0.0340(14) Uani 1 1 d . . .
O1H O 0.6336(3) 0.5328(3) -0.2555(2) 0.0327(13) Uani 1 1 d . . .
P1A P 0.67276(14) 0.16190(15) -0.04913(11) 0.0441(6) Uani 1 1 d . . .
P1B P 0.52047(16) 0.16059(16) -0.05877(12) 0.0502(7) Uani 1 1 d . . .
P2C P 0.55945(17) 0.11645(16) 0.05689(11) 0.0462(6) Uani 1 1 d . . .
Yb1 Yb 0.48227(2) 0.31230(2) 0.022376(15) 0.02355(11) Uani 1 1 d . . .
C26 C 0.0903(11) 0.0341(11) 0.2931(6) 0.117(6) Uani 1 1 d . . .
H26 H 0.1185 0.0507 0.3102 0.141 Uiso 1 1 calc R . .
Cl1 Cl 0.0087(4) 0.1165(4) 0.2747(2) 0.1451(19) Uani 1 1 d . . .
Cl2 Cl 0.0489(4) -0.0189(3) 0.34309(19) 0.152(2) Uani 1 1 d . . .
Cl3 Cl 0.1602(4) -0.0247(4) 0.2307(2) 0.180(3) Uani 1 1 d . . .
O5 O 0.5325(5) 0.5937(6) 0.2211(4) 0.091(3) Uani 1 1 d . . .
H5 H 0.5421 0.5871 0.1852 0.109 Uiso 1 1 d R . .
C27 C 0.5670(9) 0.5262(10) 0.2560(6) 0.103(5) Uani 1 1 d . . .
H27H H 0.5692 0.5427 0.2902 0.155 Uiso 1 1 d R . .
H27I H 0.6214 0.4900 0.2337 0.155 Uiso 1 1 d R . .
H27J H 0.5326 0.5016 0.2673 0.155 Uiso 1 1 d R . .

loop_
_atom_site_aniso_label
_atom_site_aniso_U_11
_atom_site_aniso_U_22
_atom_site_aniso_U_33
_atom_site_aniso_U_23
_atom_site_aniso_U_13
_atom_site_aniso_U_12
C21 0.034(5) 0.025(5) 0.087(9) -0.019(6) -0.018(6) 0.001(4)
C22 0.046(6) 0.044(7) 0.073(8) -0.016(6) -0.025(6) -0.003(5)
C23 0.039(6) 0.055(7) 0.102(9) -0.030(7) -0.026(6) -0.019(5)
C24 0.084(8) 0.021(5) 0.091(9) -0.013(5) -0.035(7) -0.022(6)
C25 0.061(7) 0.020(5) 0.092(9) -0.005(5) -0.037(7) -0.009(5)
C1A 0.026(4) 0.036(5) 0.023(4) 0.009(4) -0.012(3) -0.015(4)
C2A 0.018(4) 0.027(5) 0.030(4) 0.003(4) -0.009(3) -0.012(3)
C3A 0.029(4) 0.054(6) 0.012(4) 0.007(4) -0.003(3) -0.028(4)
C4A 0.030(4) 0.033(5) 0.023(4) 0.001(4) -0.014(4) -0.013(4)
C5A 0.035(5) 0.048(6) 0.021(4) 0.003(4) -0.012(4) -0.031(4)
C6A 0.026(4) 0.059(7) 0.031(5) 0.000(4) -0.015(4) -0.018(5)
C7A 0.039(5) 0.063(7) 0.033(5) -0.002(5) -0.009(4) -0.025(5)
C8A 0.053(6) 0.091(9) 0.029(5) -0.012(6) -0.007(5) -0.046(7)
C9A 0.075(7) 0.076(8) 0.025(5) 0.014(5) -0.027(5) -0.055(7)
C10A 0.044(5) 0.049(6) 0.036(5) 0.004(4) -0.020(4) -0.032(5)
C11A 0.057(7) 0.080(9) 0.041(6) -0.020(6) -0.017(5) -0.020(6)
C12A 0.071(8) 0.080(10) 0.115(11) -0.035(8) -0.027(8) -0.027(8)
C13A 0.041(7) 0.158(16) 0.116(12) -0.070(11) 0.017(7) -0.037(9)
C14A 0.073(9) 0.123(13) 0.081(10) -0.041(9) -0.036(8) 0.036(9)
C15A 0.101(9) 0.071(9) 0.041(6) 0.023(6) -0.027(6) -0.061(8)
C16A 0.143(13) 0.108(11) 0.060(8) 0.012(7) -0.035(8) -0.095(11)
C17A 0.165(13) 0.090(10) 0.064(8) 0.045(7) -0.083(9) -0.089(10)
C18A 0.144(13) 0.094(11) 0.063(8) 0.052(8) -0.053(9) -0.071(10)
C19A 0.043(6) 0.051(8) 0.155(13) -0.025(8) -0.028(7) -0.020(6)
C20A 0.077(9) 0.070(10) 0.078(9) 0.012(8) 0.008(7) -0.020(7)
C1B 0.032(4) 0.034(5) 0.034(5) 0.008(4) -0.018(4) -0.021(4)
C2B 0.020(4) 0.042(5) 0.009(4) 0.000(3) 0.004(3) -0.018(4)
C3B 0.023(4) 0.037(5) 0.033(5) 0.005(4) -0.010(4) -0.017(4)
C4B 0.018(4) 0.029(5) 0.055(6) -0.006(4) -0.019(4) -0.005(4)
C5B 0.024(4) 0.027(5) 0.029(4) 0.012(4) -0.018(3) -0.017(4)
C6B 0.023(4) 0.039(5) 0.033(5) 0.006(4) -0.008(4) -0.016(4)
C7B 0.035(5) 0.043(6) 0.034(5) -0.003(4) -0.012(4) -0.019(4)
C8B 0.044(5) 0.053(6) 0.034(5) -0.004(4) -0.015(4) -0.031(5)
C9B 0.028(4) 0.047(6) 0.021(4) -0.003(4) -0.007(4) -0.022(4)
C10B 0.028(4) 0.034(5) 0.022(4) 0.002(4) -0.011(3) -0.014(4)
C11B 0.039(7) 0.032(7) 0.055(8) -0.009(6) 0.000(6) -0.016(6)
C12B 0.032(8) 0.068(12) 0.055(11) 0.014(9) -0.010(7) -0.006(7)
C13B 0.045(9) 0.035(9) 0.111(17) -0.010(10) -0.014(10) 0.002(7)
C14B 0.081(14) 0.058(13) 0.079(12) -0.017(10) 0.004(10) 0.004(10)
C11J 0.044(11) 0.043(12) 0.062(12) -0.008(11) -0.005(11) -0.010(11)
C12J 0.047(16) 0.058(19) 0.08(2) -0.009(18) -0.013(16) -0.008(14)
C13J 0.073(17) 0.042(16) 0.10(2) -0.006(17) -0.030(18) -0.013(14)
C14J 0.053(18) 0.06(2) 0.064(18) -0.018(16) 0.000(16) 0.012(16)
C15B 0.031(4) 0.032(5) 0.045(5) 0.012(4) -0.012(4) -0.025(4)
C16B 0.048(6) 0.065(7) 0.045(6) 0.023(5) -0.030(5) -0.040(5)
C17B 0.044(5) 0.081(8) 0.029(5) 0.000(5) -0.016(4) -0.038(5)
C18B 0.027(5) 0.059(7) 0.052(6) 0.004(5) -0.008(4) -0.026(5)
C19B 0.102(10) 0.068(9) 0.064(8) -0.003(7) -0.056(8) 0.002(7)
C20B 0.062(8) 0.051(8) 0.164(14) -0.014(8) -0.030(9) -0.032(7)
C1C 0.015(4) 0.029(5) 0.031(4) 0.005(4) 0.001(3) -0.009(3)
C2C 0.022(4) 0.025(4) 0.014(4) -0.002(3) -0.012(3) -0.011(3)
C3C 0.020(4) 0.033(5) 0.029(4) 0.006(4) -0.005(3) -0.015(4)
C4C 0.028(4) 0.037(5) 0.030(5) 0.004(4) -0.001(4) -0.022(4)
C5C 0.053(6) 0.045(6) 0.038(5) 0.011(5) -0.018(5) -0.037(5)
C6C 0.051(6) 0.045(6) 0.044(6) -0.014(5) 0.008(5) -0.030(5)
C7C 0.057(7) 0.048(7) 0.057(7) 0.001(5) -0.003(5) -0.030(6)
C8C 0.060(7) 0.048(7) 0.047(6) 0.014(5) -0.002(5) -0.032(6)
C9C 0.054(6) 0.044(6) 0.051(6) 0.007(5) -0.017(5) -0.029(5)
C10C 0.038(5) 0.040(6) 0.033(5) -0.004(4) -0.004(4) -0.025(4)
C11C 0.060(9) 0.038(9) 0.053(11) -0.004(8) -0.021(9) -0.009(8)
C12C 0.033(10) 0.051(14) 0.036(13) -0.010(11) 0.003(9) -0.002(10)
C13C 0.041(10) 0.011(10) 0.037(11) 0.006(9) 0.000(8) -0.006(7)
C14C 0.068(12) 0.056(12) 0.064(16) 0.007(11) -0.014(12) -0.037(10)
C11K 0.062(8) 0.048(8) 0.048(9) 0.012(7) 0.012(6) -0.032(6)
C12K 0.091(17) 0.068(18) 0.053(17) -0.024(15) -0.012(14) 0.023(15)
C13K 0.11(2) 0.035(18) 0.068(19) 0.008(15) 0.005(16) -0.022(14)
C14K 0.040(11) 0.064(12) 0.073(15) 0.006(11) 0.001(11) -0.007(9)
C15C 0.053(6) 0.062(7) 0.028(5) 0.003(5) 0.000(4) -0.038(5)
C16C 0.096(10) 0.158(15) 0.039(7) -0.019(8) 0.010(6) -0.086(10)
C17C 0.110(12) 0.096(12) 0.072(9) 0.041(8) 0.005(8) -0.035(9)
C18C 0.060(8) 0.173(15) 0.063(8) -0.031(9) 0.017(6) -0.075(9)
C19C 0.176(16) 0.162(16) 0.041(7) 0.032(8) -0.015(9) -0.130(14)
C20C 0.111(11) 0.075(9) 0.094(10) 0.001(8) -0.066(9) -0.042(8)
C1D 0.023(4) 0.042(5) 0.029(5) -0.013(4) 0.001(3) -0.018(4)
C2D 0.026(4) 0.029(5) 0.032(5) -0.004(4) -0.008(4) -0.016(4)
C3D 0.023(4) 0.033(5) 0.024(4) 0.003(4) -0.012(3) -0.012(4)
C4D 0.039(5) 0.039(5) 0.027(5) -0.002(4) -0.014(4) -0.020(4)
O1D 0.051(4) 0.056(4) 0.020(3) 0.016(3) -0.011(3) -0.036(3)
C5D 0.085(8) 0.052(7) 0.034(5) 0.028(5) -0.034(6) -0.045(6)
C6D 0.069(8) 0.050(7) 0.060(7) -0.006(6) -0.035(6) -0.010(6)
C7D 0.111(12) 0.074(10) 0.078(10) 0.010(8) -0.056(9) -0.028(9)
C8D 0.161(15) 0.053(9) 0.094(11) 0.014(8) -0.094(11) -0.017(9)
C9D 0.158(14) 0.067(9) 0.039(7) 0.030(6) -0.049(8) -0.064(10)
C10D 0.082(7) 0.052(7) 0.029(5) 0.014(5) -0.020(5) -0.043(6)
C11D 0.091(13) 0.106(17) 0.138(16) -0.007(15) -0.079(13) -0.021(13)
C12D 0.13(3) 0.13(3) 0.16(3) -0.02(3) -0.09(3) 0.01(3)
C13D 0.091(17) 0.12(2) 0.17(2) -0.01(2) -0.016(19) -0.022(19)
C14D 0.103(17) 0.11(2) 0.17(2) 0.02(2) -0.065(17) -0.089(16)
C15D 0.163(14) 0.119(14) 0.066(12) 0.016(11) -0.075(11) -0.084(12)
C16D 0.19(2) 0.14(2) 0.09(2) -0.013(19) -0.062(19) -0.08(2)
C17D 0.149(17) 0.131(16) 0.051(13) 0.002(13) -0.038(13) -0.067(13)
C18D 0.14(2) 0.12(2) 0.088(17) 0.069(16) -0.049(17) -0.109(17)
C11L 0.087(11) 0.100(14) 0.141(14) -0.001(12) -0.059(11) -0.034(10)
C12L 0.102(14) 0.100(18) 0.18(2) -0.046(16) -0.060(15) -0.024(14)
C13L 0.105(15) 0.091(16) 0.16(2) -0.041(15) 0.030(14) -0.067(13)
C14L 0.143(16) 0.14(2) 0.171(19) 0.042(17) -0.078(14) -0.098(15)
C15L 0.166(13) 0.117(12) 0.060(9) 0.028(9) -0.073(9) -0.082(11)
C16L 0.180(19) 0.14(2) 0.082(13) -0.011(13) -0.084(14) -0.062(16)
C17L 0.154(14) 0.129(14) 0.065(10) -0.020(10) -0.069(10) -0.049(11)
C18L 0.16(2) 0.146(19) 0.093(14) 0.067(14) -0.060(14) -0.108(16)
C1E 0.030(4) 0.029(5) 0.019(4) 0.001(3) -0.002(3) -0.017(4)
C2E 0.017(4) 0.040(5) 0.027(4) 0.005(4) -0.007(3) -0.015(4)
C3E 0.022(4) 0.036(5) 0.030(4) -0.003(4) -0.005(3) -0.014(4)
C4E 0.036(5) 0.046(6) 0.018(4) 0.008(4) -0.009(4) -0.028(4)
O1E 0.037(3) 0.082(5) 0.030(3) 0.014(3) -0.019(3) -0.041(3)
C5E 0.048(6) 0.066(7) 0.015(4) 0.008(4) -0.009(4) -0.042(5)
C6E 0.043(5) 0.054(6) 0.039(5) 0.000(5) -0.021(4) -0.027(5)
C7E 0.046(6) 0.060(7) 0.043(6) 0.021(5) -0.015(5) -0.034(5)
C8E 0.071(8) 0.092(9) 0.036(6) 0.022(6) -0.022(6) -0.047(7)
C9E 0.056(6) 0.073(8) 0.021(5) 0.007(5) -0.011(4) -0.034(6)
C10E 0.041(5) 0.055(6) 0.033(5) 0.011(4) -0.015(4) -0.027(5)
C11E 0.070(8) 0.068(8) 0.067(8) 0.034(7) -0.042(7) -0.042(7)
C12E 0.076(10) 0.075(11) 0.092(11) 0.048(9) -0.043(9) -0.042(8)
C13E 0.086(10) 0.083(10) 0.096(11) 0.034(8) -0.067(9) -0.048(8)
C14E 0.080(10) 0.074(11) 0.079(11) 0.042(9) -0.045(9) -0.021(9)
C15E 0.048(7) 0.089(9) 0.046(7) 0.024(6) -0.006(6) -0.025(6)
C16E 0.052(8) 0.106(12) 0.092(11) -0.002(9) -0.010(8) -0.044(8)
C17E 0.051(8) 0.082(10) 0.073(10) -0.023(8) -0.011(7) 0.002(7)
C18E 0.078(10) 0.164(15) 0.052(9) 0.033(10) 0.000(8) -0.026(10)
C11M 0.079(14) 0.074(14) 0.074(14) 0.028(13) -0.045(13) -0.037(13)
C12M 0.091(19) 0.09(2) 0.09(2) 0.041(19) -0.040(19) -0.019(19)
C13M 0.087(18) 0.092(19) 0.079(18) -0.001(15) -0.048(15) -0.032(14)
C14M 0.07(2) 0.05(2) 0.07(2) 0.027(19) -0.025(19) -0.039(17)
C15M 0.054(14) 0.094(15) 0.055(14) 0.017(14) -0.009(14) -0.016(14)
C16M 0.05(2) 0.09(2) 0.06(2) 0.02(2) -0.02(2) 0.02(2)
C17M 0.05(2) 0.06(2) 0.06(2) -0.009(16) -0.025(16) -0.021(16)
C18M 0.072(15) 0.085(15) 0.071(15) 0.005(9) -0.025(9) -0.031(9)
C1F 0.015(4) 0.030(5) 0.026(4) -0.007(4) -0.003(3) -0.010(3)
C2F 0.027(4) 0.024(4) 0.022(4) 0.004(3) -0.009(3) -0.014(4)
C3F 0.025(4) 0.032(5) 0.023(4) -0.003(4) -0.005(3) -0.015(4)
C4F 0.022(4) 0.035(5) 0.025(4) -0.006(4) -0.004(3) -0.014(4)
C5F 0.019(4) 0.039(5) 0.021(4) -0.002(4) -0.004(3) -0.013(4)
C6F 0.019(4) 0.039(5) 0.044(5) 0.002(4) -0.016(4) -0.012(4)
C7F 0.040(5) 0.045(6) 0.028(5) 0.005(4) -0.006(4) -0.029(5)
C8F 0.018(4) 0.036(5) 0.042(5) -0.002(4) -0.011(4) -0.011(4)
C9F 0.024(4) 0.036(5) 0.037(5) 0.001(4) -0.011(4) -0.016(4)
C10F 0.023(4) 0.026(5) 0.035(5) 0.003(4) -0.013(4) -0.009(4)
C11F 0.032(5) 0.037(6) 0.089(8) -0.002(6) -0.013(6) -0.020(5)
C12F 0.083(10) 0.045(8) 0.098(11) 0.010(8) -0.018(8) -0.038(7)
C13F 0.086(10) 0.061(9) 0.111(11) -0.030(8) -0.045(9) -0.032(8)
C14F 0.059(8) 0.033(7) 0.159(14) -0.014(9) -0.023(9) -0.018(6)
C11N 0.049(14) 0.041(13) 0.103(14) -0.009(13) -0.021(13) -0.020(13)
C12N 0.06(2) 0.04(2) 0.12(2) 0.01(2) -0.01(2) -0.018(19)
C13N 0.079(19) 0.050(18) 0.11(2) -0.015(19) -0.024(19) -0.029(17)
C14N 0.070(15) 0.041(15) 0.093(16) -0.001(13) -0.014(13) -0.033(12)
C15F 0.021(4) 0.042(6) 0.037(5) 0.001(4) -0.004(4) -0.015(4)
C16F 0.047(6) 0.047(6) 0.054(6) 0.004(5) -0.024(5) -0.026(5)
C17F 0.030(5) 0.052(6) 0.054(6) 0.004(5) -0.012(4) -0.027(5)
C18F 0.040(5) 0.069(8) 0.047(6) -0.009(5) -0.001(5) -0.033(5)
C1G 0.023(4) 0.030(5) 0.024(4) 0.000(3) -0.005(3) -0.017(4)
C2G 0.014(4) 0.030(5) 0.021(4) -0.003(3) -0.003(3) -0.008(3)
C3G 0.032(4) 0.038(5) 0.025(4) 0.007(4) -0.011(4) -0.024(4)
C4G 0.028(4) 0.031(5) 0.035(5) 0.001(4) 0.000(4) -0.020(4)
C5G 0.024(4) 0.037(5) 0.021(4) -0.003(4) 0.001(3) -0.018(4)
C6G 0.028(4) 0.040(5) 0.020(4) 0.007(4) 0.005(3) -0.024(4)
C7G 0.040(5) 0.025(5) 0.048(5) -0.001(4) -0.009(4) -0.017(4)
C8G 0.028(4) 0.045(6) 0.039(5) -0.003(4) -0.004(4) -0.019(4)
C9G 0.022(4) 0.041(5) 0.032(5) -0.002(4) -0.008(4) -0.016(4)
C10G 0.021(4) 0.036(5) 0.033(5) 0.004(4) -0.006(3) -0.017(4)
C11G 0.049(6) 0.043(6) 0.051(6) 0.001(5) -0.005(5) -0.023(5)
C12G 0.069(8) 0.045(7) 0.092(9) -0.004(6) -0.033(7) -0.010(6)
C13G 0.089(9) 0.054(8) 0.114(11) -0.034(8) 0.017(8) -0.043(7)
C14G 0.148(13) 0.055(8) 0.060(8) -0.026(6) 0.007(8) -0.061(9)
C15G 0.024(8) 0.056(10) 0.064(9) -0.008(9) -0.009(8) -0.022(8)
C16G 0.063(11) 0.110(15) 0.062(12) 0.008(11) -0.026(9) -0.069(11)
C17G 0.045(10) 0.086(13) 0.094(14) 0.012(12) -0.008(10) -0.048(9)
C18G 0.026(9) 0.080(13) 0.141(17) -0.004(13) -0.014(11) -0.030(9)
C15O 0.025(9) 0.055(10) 0.061(10) -0.010(9) -0.009(9) -0.024(8)
C16O 0.062(12) 0.096(15) 0.079(14) 0.008(12) -0.001(11) -0.066(11)
C17O 0.048(11) 0.086(15) 0.095(16) 0.032(13) -0.036(12) -0.047(10)
C18O 0.038(10) 0.096(15) 0.121(17) -0.034(14) -0.007(12) -0.046(11)
C1H 0.020(4) 0.025(4) 0.026(4) 0.000(3) -0.004(3) -0.011(3)
C2H 0.018(4) 0.026(4) 0.021(4) 0.003(3) -0.005(3) -0.010(3)
C3H 0.026(4) 0.030(5) 0.032(5) -0.003(4) -0.010(4) -0.015(4)
C4H 0.026(4) 0.028(5) 0.029(5) -0.004(4) 0.004(4) -0.017(4)
C5H 0.035(5) 0.047(6) 0.029(5) 0.001(4) -0.010(4) -0.022(4)
C6H 0.054(6) 0.045(6) 0.030(5) 0.000(4) -0.006(4) -0.033(5)
C7H 0.041(5) 0.056(6) 0.038(5) -0.001(5) -0.011(4) -0.032(5)
C8H 0.037(5) 0.058(7) 0.033(5) -0.009(5) -0.001(4) -0.022(5)
C9H 0.039(5) 0.054(6) 0.028(5) 0.007(4) -0.007(4) -0.031(5)
C10H 0.029(4) 0.035(5) 0.031(5) 0.011(4) -0.012(4) -0.017(4)
C11H 0.069(11) 0.075(11) 0.063(11) -0.020(10) -0.004(10) -0.055(10)
C12H 0.086(18) 0.072(17) 0.099(17) -0.019(14) -0.003(15) -0.047(15)
C13H 0.072(13) 0.086(16) 0.104(17) -0.034(14) 0.002(14) -0.051(12)
C14H 0.110(19) 0.12(2) 0.085(17) -0.040(15) -0.035(15) -0.075(16)
C11P 0.062(10) 0.069(11) 0.058(10) -0.020(9) 0.000(9) -0.043(9)
C12P 0.074(14) 0.086(15) 0.104(15) -0.038(13) 0.002(12) -0.065(13)
C13P 0.064(12) 0.045(12) 0.077(15) -0.018(11) -0.011(11) -0.030(10)
C14P 0.137(17) 0.065(14) 0.088(14) -0.013(11) -0.039(13) -0.061(13)
C15H 0.034(5) 0.079(8) 0.033(5) 0.001(5) 0.000(4) -0.036(5)
C16H 0.054(7) 0.095(10) 0.084(9) -0.017(7) -0.003(6) -0.050(7)
C17H 0.090(9) 0.172(15) 0.044(7) 0.027(8) -0.016(6) -0.100(10)
C18H 0.093(9) 0.084(9) 0.075(8) -0.007(7) 0.016(7) -0.079(8)
Co1 0.0362(7) 0.0318(7) 0.0461(7) -0.0005(6) -0.0179(6) -0.0162(6)
N1A 0.031(4) 0.042(4) 0.023(4) 0.001(3) -0.011(3) -0.022(3)
N2A 0.022(3) 0.043(4) 0.019(3) 0.008(3) -0.007(3) -0.017(3)
N1C 0.025(3) 0.031(4) 0.024(4) 0.007(3) -0.011(3) -0.014(3)
N2C 0.022(3) 0.050(5) 0.019(3) -0.004(3) -0.004(3) -0.023(3)
N1E 0.028(4) 0.039(4) 0.010(3) 0.002(3) -0.006(3) -0.014(3)
N2E 0.026(3) 0.039(4) 0.018(3) 0.001(3) -0.010(3) -0.020(3)
N1G 0.018(3) 0.033(4) 0.018(3) -0.004(3) -0.008(3) -0.012(3)
N2G 0.019(3) 0.034(4) 0.024(3) 0.002(3) -0.008(3) -0.014(3)
O1A 0.025(3) 0.053(4) 0.027(3) 0.004(3) -0.015(2) -0.019(3)
O2A 0.032(3) 0.034(4) 0.071(4) -0.004(3) 0.000(3) -0.021(3)
O3A 0.034(3) 0.037(4) 0.098(6) -0.006(4) -0.023(4) -0.016(3)
O4A 0.072(5) 0.064(6) 0.060(5) -0.020(4) 0.014(4) -0.033(4)
O1B 0.016(3) 0.041(3) 0.024(3) 0.000(2) -0.007(2) -0.016(2)
O2B 0.044(4) 0.047(4) 0.061(4) -0.010(3) -0.028(3) -0.013(3)
O3B 0.078(5) 0.056(5) 0.051(4) -0.016(4) -0.029(4) -0.011(4)
O4B 0.046(4) 0.044(5) 0.137(7) -0.016(5) -0.035(5) -0.021(4)
O1C 0.042(3) 0.055(4) 0.034(3) 0.021(3) -0.017(3) -0.036(3)
O2C 0.046(4) 0.029(4) 0.038(3) 0.008(3) -0.008(3) -0.016(3)
O3C 0.088(5) 0.069(5) 0.048(4) 0.012(4) -0.018(4) -0.059(5)
O4C 0.101(6) 0.057(5) 0.069(5) 0.000(4) -0.054(5) -0.024(5)
O1F 0.029(3) 0.034(3) 0.037(3) 0.006(3) -0.015(3) -0.024(3)
O1G 0.020(3) 0.037(4) 0.039(3) 0.006(3) 0.001(2) -0.017(3)
O1H 0.020(3) 0.033(3) 0.032(3) 0.005(3) -0.004(2) -0.007(3)
P1A 0.0311(13) 0.0412(16) 0.0556(16) -0.0082(13) -0.0037(12) -0.0175(12)
P1B 0.0492(15) 0.0502(17) 0.0618(18) -0.0076(14) -0.0277(14) -0.0223(14)
P2C 0.0575(16) 0.0414(16) 0.0473(15) 0.0097(12) -0.0230(13) -0.0268(13)
Yb1 0.02062(17) 0.0321(2) 0.02169(18) 0.00187(14) -0.00656(13) -0.01551(15)
C26 0.182(17) 0.154(17) 0.051(8) 0.013(9) -0.027(10) -0.113(15)
Cl1 0.205(6) 0.176(5) 0.096(3) 0.022(3) -0.052(3) -0.123(5)
Cl2 0.229(6) 0.130(4) 0.092(3) -0.006(3) 0.003(3) -0.113(4)
Cl3 0.167(5) 0.278(8) 0.087(3) -0.039(4) 0.009(3) -0.120(5)
O5 0.093(6) 0.127(9) 0.068(6) -0.011(6) -0.016(5) -0.065(6)
C27 0.113(12) 0.128(14) 0.092(11) 0.022(10) -0.052(10) -0.066(11)

loop_
_atom_type_symbol
_atom_type_description
_atom_type_scat_dispersion_real
_atom_type_scat_dispersion_imag
_atom_type_scat_source
C C 0.0033 0.0016 'International Tables Vol C Tables 4.2.6.8 and 6.1.1.4'
H H 0.0000 0.0000 'International Tables Vol C Tables 4.2.6.8 and 6.1.1.4'
Cl Cl 0.1484 0.1585 'International Tables Vol C Tables 4.2.6.8 and 6.1.1.4'
Co Co 0.3494 0.9721 'International Tables Vol C Tables 4.2.6.8 and 6.1.1.4'
N N 0.0061 0.0033 'International Tables Vol C Tables 4.2.6.8 and 6.1.1.4'
O O 0.0106 0.0060 'International Tables Vol C Tables 4.2.6.8 and 6.1.1.4'
P P 0.1023 0.0942 'International Tables Vol C Tables 4.2.6.8 and 6.1.1.4'
Yb Yb -0.3850 5.5486 'International Tables Vol C Tables 4.2.6.8 and 6.1.1.4'

loop_
_geom_angle_atom_site_label_1
_geom_angle_atom_site_label_2
_geom_angle_atom_site_label_3
_geom_angle
C25 C21 C22 109.5(10)
C25 C21 Co1 69.7(6)
C22 C21 Co1 70.0(6)
C25 C21 H21A 125.2
C22 C21 H21A 125.2
Co1 C21 H21A 125.2
C21 C22 C23 106.4(10)
C21 C22 Co1 71.0(6)
C23 C22 Co1 69.1(6)
C21 C22 H22Q 126.8
C23 C22 H22Q 126.8
Co1 C22 H22Q 126.8
C24 C23 C22 108.7(9)
C24 C23 Co1 70.5(5)
C22 C23 Co1 70.3(6)
C24 C23 H23Q 125.7
C22 C23 H23Q 125.7
Co1 C23 H23Q 125.7
C23 C24 C25 106.5(11)
C23 C24 Co1 69.7(6)
C25 C24 Co1 70.0(6)
C23 C24 H24Q 126.7
C25 C24 H24Q 126.7
Co1 C24 H24Q 126.7
C21 C25 C24 108.9(10)
C21 C25 Co1 71.3(6)
C24 C25 Co1 70.1(6)
C21 C25 H25A 125.5
C24 C25 H25A 125.5
Co1 C25 H25A 125.5
N2G C1A N1A 126.5(7)
N2G C1A C2A 124.4(7)
N1A C1A C2A 109.1(6)
C3A C2A C2B 121.4(6)
C3A C2A C1A 132.1(7)
C2B C2A C1A 106.5(6)
C4A C3A C2A 119.2(7)
C4A C3A H3AA 120.4
C2A C3A H3AA 120.4
C3A C4A O1A 125.4(7)
C3A C4A C4B 119.4(7)
O1A C4A C4B 115.0(6)
C6A C5A C10A 122.4(8)
C6A C5A O1A 121.2(8)
C10A C5A O1A 116.4(8)
C5A C6A C7A 119.1(9)
C5A C6A H6AA 120.4
C7A C6A H6AA 120.4
C8A C7A C6A 119.0(9)
C8A C7A C11A 118.4(9)
C6A C7A C11A 122.5(10)
C7A C8A C9A 122.7(9)
C7A C8A H8AA 118.7
C9A C8A H8AA 118.7
C10A C9A C8A 118.0(9)
C10A C9A C15A 120.2(10)
C8A C9A C15A 121.9(9)
C5A C10A C9A 118.8(9)
C5A C10A H10A 120.6
C9A C10A H10A 120.6
C13A C11A C14A 106.9(11)
C13A C11A C7A 112.8(11)
C14A C11A C7A 111.3(8)
C13A C11A C12A 107.8(9)
C14A C11A C12A 108.1(12)
C7A C11A C12A 109.7(9)
C11A C12A H12A 109.5
C11A C12A H12B 109.5
H12A C12A H12B 109.5
C11A C12A H12C 109.5
H12A C12A H12C 109.5
H12B C12A H12C 109.5
C11A C13A H13A 109.5
C11A C13A H13B 109.5
H13A C13A H13B 109.5
C11A C13A H13C 109.5
H13A C13A H13C 109.5
H13B C13A H13C 109.5
C11A C14A H14A 109.5
C11A C14A H14B 109.5
H14A C14A H14B 109.5
C11A C14A H14C 109.5
H14A C14A H14C 109.5
H14B C14A H14C 109.5
C18A C15A C9A 113.6(9)
C18A C15A C17A 110.6(11)
C9A C15A C17A 108.4(9)
C18A C15A C16A 108.0(10)
C9A C15A C16A 108.2(10)
C17A C15A C16A 107.8(9)
C15A C16A H16A 109.5
C15A C16A H16B 109.5
H16A C16A H16B 109.5
C15A C16A H16C 109.5
H16A C16A H16C 109.5
H16B C16A H16C 109.5
C15A C17A H17A 109.5
C15A C17A H17B 109.5
H17A C17A H17B 109.5
C15A C17A H17C 109.5
H17A C17A H17C 109.5
H17B C17A H17C 109.5
C15A C18A H18A 109.5
C15A C18A H18B 109.5
H18A C18A H18B 109.5
C15A C18A H18C 109.5
H18A C18A H18C 109.5
H18B C18A H18C 109.5
O3A C19A H19A 109.5
O3A C19A H19B 109.5
H19A C19A H19B 109.5
O3A C19A H19C 109.5
H19A C19A H19C 109.5
H19B C19A H19C 109.5
O4A C20A H20A 109.5
O4A C20A H20B 109.5
H20A C20A H20B 109.5
O4A C20A H20C 109.5
H20A C20A H20C 109.5
H20B C20A H20C 109.5
N2A C1B N1A 128.2(7)
N2A C1B C2B 122.1(6)
N1A C1B C2B 109.7(7)
C3B C2B C2A 119.9(7)
C3B C2B C1B 133.6(7)
C2A C2B C1B 106.5(6)
C4B C3B C2B 117.9(7)
C4B C3B H3BA 121.1
C2B C3B H3BA 121.1
C3B C4B O1B 119.0(7)
C3B C4B C4A 122.2(7)
O1B C4B C4A 118.8(7)
C6B C5B O1B 123.0(6)
C6B C5B C10B 122.0(7)
O1B C5B C10B 115.0(7)
C5B C6B C7B 119.3(7)
C5B C6B H6BA 120.3
C7B C6B H6BA 120.3
C8B C7B C6B 117.1(7)
C8B C7B C11J 119.7(12)
C6B C7B C11J 123.2(12)
C8B C7B C11B 124.1(9)
C6B C7B C11B 118.8(8)
C11J C7B C11B 5.8(13)
C9B C8B C7B 125.3(8)
C9B C8B H8BA 117.4
C7B C8B H8BA 117.4
C8B C9B C10B 117.5(7)
C8B C9B C15B 122.3(7)
C10B C9B C15B 120.1(7)
C5B C10B C9B 118.8(7)
C5B C10B H10B 120.6
C9B C10B H10B 120.6
C7B C11B C14B 110.1(10)
C7B C11B C12B 111.0(10)
C14B C11B C12B 110.2(11)
C7B C11B C13B 110.9(10)
C14B C11B C13B 107.4(11)
C12B C11B C13B 107.0(11)
C11B C12B H12D 109.5
C11B C12B H12E 109.5
H12D C12B H12E 109.5
C11B C12B H12F 109.5
H12D C12B H12F 109.5
H12E C12B H12F 109.5
C11B C13B H13D 109.5
C11B C13B H13E 109.5
H13D C13B H13E 109.5
C11B C13B H13F 109.5
H13D C13B H13F 109.5
H13E C13B H13F 109.5
C11B C14B H14D 109.5
C11B C14B H14E 109.5
H14D C14B H14E 109.5
C11B C14B H14F 109.5
H14D C14B H14F 109.5
H14E C14B H14F 109.5
C7B C11J C12J 109.8(17)
C7B C11J C14J 109.0(17)
C12J C11J C14J 110.3(17)
C7B C11J C13J 108.3(17)
C12J C11J C13J 109.8(17)
C14J C11J C13J 109.6(17)
C11J C12J H12G 109.5
C11J C12J H12H 109.5
H12G C12J H12H 109.5
C11J C12J H12I 109.5
H12G C12J H12I 109.5
H12H C12J H12I 109.5
C11J C13J H13G 109.5
C11J C13J H13H 109.5
H13G C13J H13H 109.5
C11J C13J H13I 109.5
H13G C13J H13I 109.5
H13H C13J H13I 109.5
C11J C14J H14G 109.5
C11J C14J H14H 109.5
H14G C14J H14H 109.5
C11J C14J H14I 109.5
H14G C14J H14I 109.5
H14H C14J H14I 109.5
C18B C15B C17B 108.5(7)
C18B C15B C16B 109.4(7)
C17B C15B C16B 108.8(7)
C18B C15B C9B 113.2(7)
C17B C15B C9B 109.1(7)
C16B C15B C9B 107.8(7)
C15B C16B H16D 109.5
C15B C16B H16E 109.5
H16D C16B H16E 109.5
C15B C16B H16F 109.5
H16D C16B H16F 109.5
H16E C16B H16F 109.5
C15B C17B H17D 109.5
C15B C17B H17E 109.5
H17D C17B H17E 109.5
C15B C17B H17F 109.5
H17D C17B H17F 109.5
H17E C17B H17F 109.5
C15B C18B H18D 109.5
C15B C18B H18E 109.5
H18D C18B H18E 109.5
C15B C18B H18F 109.5
H18D C18B H18F 109.5
H18E C18B H18F 109.5
O3B C19B H19D 109.5
O3B C19B H19E 109.5
H19D C19B H19E 109.5
O3B C19B H19F 109.5
H19D C19B H19F 109.5
H19E C19B H19F 109.5
O4B C20B H20D 109.5
O4B C20B H20E 109.5
H20D C20B H20E 109.5
O4B C20B H20F 109.5
H20D C20B H20F 109.5
H20E C20B H20F 109.5
N2A C1C N1C 127.5(7)
N2A C1C C2C 123.4(6)
N1C C1C C2C 109.1(7)
C3C C2C C2D 119.2(7)
C3C C2C C1C 134.5(6)
C2D C2C C1C 106.3(6)
C4C C3C C2C 119.3(7)
C4C C3C H3CA 120.3
C2C C3C H3CA 120.3
C3C C4C O1C 119.1(7)
C3C C4C C4D 120.7(7)
O1C C4C C4D 120.0(7)
C10C C5C C6C 122.0(9)
C10C C5C O1C 114.0(8)
C6C C5C O1C 123.9(8)
C7C C6C C5C 120.8(8)
C7C C6C H6CA 119.6
C5C C6C H6CA 119.6
C6C C7C C8C 117.3(9)
C6C C7C C11K 118.7(12)
C8C C7C C11K 124.0(12)
C6C C7C C11C 127.2(11)
C8C C7C C11C 114.8(11)
C11K C7C C11C 12.2(13)
C9C C8C C7C 122.7(9)
C9C C8C H8CA 118.6
C7C C8C H8CA 118.6
C8C C9C C10C 118.8(9)
C8C C9C C15C 123.9(9)
C10C C9C C15C 116.8(9)
C5C C10C C9C 118.2(9)
C5C C10C H10C 120.9
C9C C10C H10C 120.9
C12C C11C C13C 110.5(13)
C12C C11C C14C 108.3(13)
C13C C11C C14C 108.8(13)
C12C C11C C7C 109.7(12)
C13C C11C C7C 110.7(13)
C14C C11C C7C 108.8(13)
C11C C12C H12J 109.5
C11C C12C H12K 109.5
H12J C12C H12K 109.5
C11C C12C H12L 109.5
H12J C12C H12L 109.5
H12K C12C H12L 109.5
C11C C13C H13J 109.5
C11C C13C H13K 109.5
H13J C13C H13K 109.5
C11C C13C H13L 109.5
H13J C13C H13L 109.5
H13K C13C H13L 109.5
C11C C14C H14J 109.5
C11C C14C H14K 109.5
H14J C14C H14K 109.5
C11C C14C H14L 109.5
H14J C14C H14L 109.5
H14K C14C H14L 109.5
C7C C11K C13K 113.1(15)
C7C C11K C14K 111.4(14)
C13K C11K C14K 107.6(15)
C7C C11K C12K 110.0(14)
C13K C11K C12K 107.6(15)
C14K C11K C12K 106.9(15)
C11K C12K H12M 109.5
C11K C12K H12N 109.5
H12M C12K H12N 109.5
C11K C12K H12O 109.5
H12M C12K H12O 109.5
H12N C12K H12O 109.5
C11K C13K H13M 109.5
C11K C13K H13N 109.5
H13M C13K H13N 109.5
C11K C13K H13O 109.5
H13M C13K H13O 109.5
H13N C13K H13O 109.5
C11K C14K H14M 109.5
C11K C14K H14N 109.5
H14M C14K H14N 109.5
C11K C14K H14O 109.5
H14M C14K H14O 109.5
H14N C14K H14O 109.5
C16C C15C C18C 111.2(10)
C16C C15C C9C 110.9(8)
C18C C15C C9C 109.7(8)
C16C C15C C17C 106.9(10)
C18C C15C C17C 108.9(11)
C9C C15C C17C 109.3(9)
C15C C16C H16G 109.5
C15C C16C H16H 109.5
H16G C16C H16H 109.5
C15C C16C H16I 109.5
H16G C16C H16I 109.5
H16H C16C H16I 109.5
C15C C17C H17G 109.5
C15C C17C H17H 109.5
H17G C17C H17H 109.5
C15C C17C H17I 109.5
H17G C17C H17I 109.5
H17H C17C H17I 109.5
C15C C18C H18G 109.5
C15C C18C H18H 109.5
H18G C18C H18H 109.5
C15C C18C H18I 109.5
H18G C18C H18I 109.5
H18H C18C H18I 109.5
O3C C19C H19G 109.5
O3C C19C H19H 109.5
H19G C19C H19H 109.5
O3C C19C H19I 109.5
H19G C19C H19I 109.5
H19H C19C H19I 109.5
O4C C20C H20G 109.5
O4C C20C H20H 109.5
H20G C20C H20H 109.5
O4C C20C H20I 109.5
H20G C20C H20I 109.5
H20H C20C H20I 109.5
N1C C1D N2C 129.0(7)
N1C C1D C2D 109.7(6)
N2C C1D C2D 121.2(7)
C2C C2D C3D 122.3(7)
C2C C2D C1D 106.2(7)
C3D C2D C1D 131.4(7)
C4D C3D C2D 116.6(7)
C4D C3D H3DA 121.7
C2D C3D H3DA 121.7
C3D C4D O1D 122.6(7)
C3D C4D C4C 121.1(7)
O1D C4D C4C 116.0(7)
C5D O1D C4D 119.9(7)
O1D C5D C6D 125.0(9)
O1D C5D C10D 113.0(10)
C6D C5D C10D 122.0(10)
C5D C6D C7D 121.2(11)
C5D C6D H6LA 119.4
C7D C6D H6LA 119.4
C8D C7D C6D 114.8(13)
C8D C7D C11D 118.7(14)
C6D C7D C11D 125.4(13)
C8D C7D C11L 126.6(13)
C6D C7D C11L 118.0(12)
C11D C7D C11L 18.3(13)
C7D C8D C9D 125.1(12)
C7D C8D H8LA 117.4
C9D C8D H8LA 117.4
C8D C9D C10D 118.5(10)
C8D C9D C15L 121.7(12)
C10D C9D C15L 119.8(12)
C8D C9D C15D 125.0(14)
C10D C9D C15D 116.0(13)
C15L C9D C15D 7.1(14)
C5D C10D C9D 117.9(10)
C5D C10D H10E 121.0
C9D C10D H10E 121.0
C7D C11D C12D 106.4(16)
C7D C11D C14D 104.9(16)
C12D C11D C14D 113.4(16)
C7D C11D C13D 105.5(16)
C12D C11D C13D 113.1(16)
C14D C11D C13D 112.6(16)
C11D C12D H12P 109.5
C11D C12D H12Q 109.5
H12P C12D H12Q 109.5
C11D C12D H12R 109.5
H12P C12D H12R 109.5
H12Q C12D H12R 109.5
C11D C13D H13P 109.5
C11D C13D H13Q 109.5
H13P C13D H13Q 109.5
C11D C13D H13R 109.5
H13P C13D H13R 109.5
H13Q C13D H13R 109.5
C11D C14D H14P 109.5
C11D C14D H14Q 109.5
H14P C14D H14Q 109.5
C11D C14D H14R 109.5
H14P C14D H14R 109.5
H14Q C14D H14R 109.5
C9D C15D C17D 116.2(18)
C9D C15D C16D 113.9(18)
C17D C15D C16D 104.6(18)
C9D C15D C18D 112.5(17)
C17D C15D C18D 104.2(18)
C16D C15D C18D 104.1(18)
C15D C16D H16J 109.5
C15D C16D H16K 109.5
H16J C16D H16K 109.5
C15D C16D H16L 109.5
H16J C16D H16L 109.5
H16K C16D H16L 109.5
C15D C17D H17J 109.5
C15D C17D H17K 109.5
H17J C17D H17K 109.5
C15D C17D H17L 109.5
H17J C17D H17L 109.5
H17K C17D H17L 109.5
C15D C18D H18J 109.5
C15D C18D H18K 109.5
H18J C18D H18K 109.5
C15D C18D H18L 109.5
H18J C18D H18L 109.5
H18K C18D H18L 109.5
C14L C11L C7D 106.6(14)
C14L C11L C12L 109.8(14)
C7D C11L C12L 105.5(13)
C14L C11L C13L 109.9(14)
C7D C11L C13L 117.3(16)
C12L C11L C13L 107.5(13)
C11L C12L H12S 109.5
C11L C12L H12T 109.5
H12S C12L H12T 109.5
C11L C12L H12U 109.5
H12S C12L H12U 109.5
H12T C12L H12U 109.5
C11L C13L H13S 109.5
C11L C13L H13T 109.5
H13S C13L H13T 109.5
C11L C13L H13U 109.5
H13S C13L H13U 109.5
H13T C13L H13U 109.5
C11L C14L H14S 109.5
C11L C14L H14T 109.5
H14S C14L H14T 109.5
C11L C14L H14U 109.5
H14S C14L H14U 109.5
H14T C14L H14U 109.5
C17L C15L C9D 110.3(13)
C17L C15L C18L 109.9(14)
C9D C15L C18L 108.8(13)
C17L C15L C16L 109.2(13)
C9D C15L C16L 109.5(13)
C18L C15L C16L 109.1(13)
C15L C16L H16M 109.5
C15L C16L H16N 109.5
H16M C16L H16N 109.5
C15L C16L H16O 109.5
H16M C16L H16O 109.5
H16N C16L H16O 109.5
C15L C17L H17M 109.5
C15L C17L H17N 109.5
H17M C17L H17N 109.5
C15L C17L H17O 109.5
H17M C17L H17O 109.5
H17N C17L H17O 109.5
C15L C18L H18M 109.5
C15L C18L H18N 109.5
H18M C18L H18N 109.5
C15L C18L H18O 109.5
H18M C18L H18O 109.5
H18N C18L H18O 109.5
N2C C1E N1E 127.2(7)
N2C C1E C2E 122.6(7)
N1E C1E C2E 110.1(6)
C3E C2E C2F 123.0(7)
C3E C2E C1E 131.7(7)
C2F C2E C1E 105.2(6)
C2E C3E C4E 117.3(7)
C2E C3E H3EA 121.3
C4E C3E H3EA 121.3
O1E C4E C4F 114.5(6)
O1E C4E C3E 125.3(7)
C4F C4E C3E 120.1(7)
C4E O1E C5E 123.1(6)
C10E C5E C6E 123.2(8)
C10E C5E O1E 122.2(9)
C6E C5E O1E 114.2(8)
C7E C6E C5E 118.3(8)
C7E C6E H6EA 120.8
C5E C6E H6EA 120.8
C8E C7E C6E 117.6(9)
C8E C7E C11M 118.4(14)
C6E C7E C11M 123.0(14)
C8E C7E C11E 124.0(9)
C6E C7E C11E 118.2(9)
C11M C7E C11E 8.1(15)
C7E C8E C9E 123.7(9)
C7E C8E H8EA 118.2
C9E C8E H8EA 118.2
C10E C9E C8E 116.3(9)
C10E C9E C15M 117.0(18)
C8E C9E C15M 122.9(17)
C10E C9E C15E 120.3(9)
C8E C9E C15E 123.3(8)
C15M C9E C15E 21.7(18)
C5E C10E C9E 120.8(9)
C5E C10E H10F 119.6
C9E C10E H10F 119.6
C12E C11E C7E 110.1(9)
C12E C11E C14E 109.1(10)
C7E C11E C14E 110.2(9)
C12E C11E C13E 109.8(10)
C7E C11E C13E 108.7(9)
C14E C11E C13E 108.9(10)
C11E C12E H12V 109.5
C11E C12E H12W 109.5
H12V C12E H12W 109.5
C11E C12E H12X 109.5
H12V C12E H12X 109.5
H12W C12E H12X 109.5
C11E C13E H13V 109.5
C11E C13E H13W 109.5
H13V C13E H13W 109.5
C11E C13E H13X 109.5
H13V C13E H13X 109.5
H13W C13E H13X 109.5
C11E C14E H14V 109.5
C11E C14E H14W 109.5
H14V C14E H14W 109.5
C11E C14E H14X 109.5
H14V C14E H14X 109.5
H14W C14E H14X 109.5
C9E C15E C18E 111.2(9)
C9E C15E C17E 109.8(9)
C18E C15E C17E 108.9(10)
C9E C15E C16E 108.8(9)
C18E C15E C16E 109.1(10)
C17E C15E C16E 109.0(10)
C15E C16E H16P 109.5
C15E C16E H16Q 109.5
H16P C16E H16Q 109.5
C15E C16E H16R 109.5
H16P C16E H16R 109.5
H16Q C16E H16R 109.5
C15E C17E H17P 109.5
C15E C17E H17Q 109.5
H17P C17E H17Q 109.5
C15E C17E H17R 109.5
H17P C17E H17R 109.5
H17Q C17E H17R 109.5
C15E C18E H18P 109.5
C15E C18E H18Q 109.5
H18P C18E H18Q 109.5
C15E C18E H18R 109.5
H18P C18E H18R 109.5
H18Q C18E H18R 109.5
C7E C11M C12M 114(2)
C7E C11M C14M 114(2)
C12M C11M C14M 106(2)
C7E C11M C13M 113(2)
C12M C11M C13M 105(2)
C14M C11M C13M 105(2)
C11M C12M H12Y 109.5
C11M C12M H12Z 109.5
H12Y C12M H12Z 109.5
C11M C12M H22A 109.5
H12Y C12M H22A 109.5
H12Z C12M H22A 109.5
C11M C13M H13Y 109.5
C11M C13M H13Z 109.5
H13Y C13M H13Z 109.5
C11M C13M H23A 109.5
H13Y C13M H23A 109.5
H13Z C13M H23A 109.5
C11M C14M H14Y 109.5
C11M C14M H14Z 109.5
H14Y C14M H14Z 109.5
C11M C14M H24A 109.5
H14Y C14M H24A 109.5
H14Z C14M H24A 109.5
C9E C15M C17M 107(3)
C9E C15M C18M 106(3)
C17M C15M C18M 113(2)
C9E C15M C16M 106(3)
C17M C15M C16M 112(2)
C18M C15M C16M 112(2)
C15M C16M H16S 109.5
C15M C16M H16T 109.5
H16S C16M H16T 109.5
C15M C16M H16U 109.5
H16S C16M H16U 109.5
H16T C16M H16U 109.5
C15M C17M H17S 109.5
C15M C17M H17T 109.5
H17S C17M H17T 109.5
C15M C17M H17U 109.5
H17S C17M H17U 109.5
H17T C17M H17U 109.5
C15M C18M H18S 109.5
C15M C18M H18T 109.5
H18S C18M H18T 109.5
C15M C18M H18U 109.5
H18S C18M H18U 109.5
H18T C18M H18U 109.5
N2E C1F N1E 128.1(6)
N2E C1F C2F 122.8(6)
N1E C1F C2F 109.0(6)
C3F C2F C2E 118.9(7)
C3F C2F C1F 133.8(7)
C2E C2F C1F 107.4(6)
C4F C3F C2F 118.6(7)
C4F C3F H3FA 120.7
C2F C3F H3FA 120.7
C3F C4F O1F 118.8(7)
C3F C4F C4E 122.1(7)
O1F C4F C4E 119.1(7)
C6F C5F C10F 122.3(7)
C6F C5F O1F 123.6(7)
C10F C5F O1F 114.0(7)
C5F C6F C7F 121.3(7)
C5F C6F H6FA 119.4
C7F C6F H6FA 119.4
C8F C7F C6F 117.2(8)
C8F C7F C11N 117.4(14)
C6F C7F C11N 124.9(14)
C8F C7F C11F 123.5(8)
C6F C7F C11F 119.2(7)
C11N C7F C11F 7.5(15)
C7F C8F C9F 121.3(7)
C7F C8F H8FA 119.3
C9F C8F H8FA 119.3
C10F C9F C8F 118.9(7)
C10F C9F C15F 121.3(7)
C8F C9F C15F 119.7(7)
C5F C10F C9F 118.8(8)
C5F C10F H10H 120.6
C9F C10F H10H 120.6
C14F C11F C12F 108.9(10)
C14F C11F C13F 108.3(9)
C12F C11F C13F 108.2(9)
C14F C11F C7F 112.1(8)
C12F C11F C7F 109.8(8)
C13F C11F C7F 109.4(9)
C11F C12F H22B 109.5
C11F C12F H22C 109.5
H22B C12F H22C 109.5
C11F C12F H22D 109.5
H22B C12F H22D 109.5
H22C C12F H22D 109.5
C11F C13F H23B 109.5
C11F C13F H23C 109.5
H23B C13F H23C 109.5
C11F C13F H23D 109.5
H23B C13F H23D 109.5
H23C C13F H23D 109.5
C11F C14F H24B 109.5
C11F C14F H24C 109.5
H24B C14F H24C 109.5
C11F C14F H24D 109.5
H24B C14F H24D 109.5
H24C C14F H24D 109.5
C7F C11N C13N 114(2)
C7F C11N C12N 114(2)
C13N C11N C12N 105(2)
C7F C11N C14N 114(2)
C13N C11N C14N 105(2)
C12N C11N C14N 104(2)
C11N C12N H22E 109.5
C11N C12N H22F 109.5
H22E C12N H22F 109.5
C11N C12N H22G 109.5
H22E C12N H22G 109.5
H22F C12N H22G 109.5
C11N C13N H23E 109.5
C11N C13N H23F 109.5
H23E C13N H23F 109.5
C11N C13N H23G 109.5
H23E C13N H23G 109.5
H23F C13N H23G 109.5
C11N C14N H24E 109.5
C11N C14N H24F 109.5
H24E C14N H24F 109.5
C11N C14N H24G 109.5
H24E C14N H24G 109.5
H24F C14N H24G 109.5
C17F C15F C18F 108.7(7)
C17F C15F C16F 107.8(7)
C18F C15F C16F 108.9(7)
C17F C15F C9F 113.4(7)
C18F C15F C9F 108.5(7)
C16F C15F C9F 109.5(7)
C15F C16F H16V 109.5
C15F C16F H16W 109.5
H16V C16F H16W 109.5
C15F C16F H16X 109.5
H16V C16F H16X 109.5
H16W C16F H16X 109.5
C15F C17F H17V 109.5
C15F C17F H17W 109.5
H17V C17F H17W 109.5
C15F C17F H17X 109.5
H17V C17F H17X 109.5
H17W C17F H17X 109.5
C15F C18F H18V 109.5
C15F C18F H18W 109.5
H18V C18F H18W 109.5
C15F C18F H18X 109.5
H18V C18F H18X 109.5
H18W C18F H18X 109.5
N2E C1G N1G 127.7(7)
N2E C1G C2G 124.0(6)
N1G C1G C2G 108.3(6)
C3G C2G C2H 120.7(7)
C3G C2G C1G 131.1(7)
C2H C2G C1G 108.1(6)
C2G C3G C4G 116.5(7)
C2G C3G H3GA 121.8
C4G C3G H3GA 121.8
C3G C4G C4H 122.6(7)
C3G C4G O1G 119.8(7)
C4H C4G O1G 117.2(7)
C6G C5G C10G 122.2(7)
C6G C5G O1G 124.9(7)
C10G C5G O1G 112.9(7)
C5G C6G C7G 120.7(7)
C5G C6G H6GA 119.6
C7G C6G H6GA 119.6
C6G C7G C8G 117.2(8)
C6G C7G C11G 123.4(8)
C8G C7G C11G 119.4(8)
C9G C8G C7G 123.1(8)
C9G C8G H8GA 118.4
C7G C8G H8GA 118.4
C8G C9G C10G 117.1(7)
C8G C9G C15O 119.3(9)
C10G C9G C15O 123.6(9)
C8G C9G C15G 124.5(9)
C10G C9G C15G 118.3(9)
C15O C9G C15G 5.3(11)
C5G C10G C9G 119.5(8)
C5G C10G H10I 120.2
C9G C10G H10I 120.2
C12G C11G C13G 107.6(10)
C12G C11G C7G 113.1(8)
C13G C11G C7G 111.5(8)
C12G C11G C14G 105.9(9)
C13G C11G C14G 111.0(10)
C7G C11G C14G 107.6(8)
C11G C12G H22H 109.5
C11G C12G H22I 109.5
H22H C12G H22I 109.5
C11G C12G H22J 109.5
H22H C12G H22J 109.5
H22I C12G H22J 109.5
C11G C13G H23H 109.5
C11G C13G H23I 109.5
H23H C13G H23I 109.5
C11G C13G H23J 109.5
H23H C13G H23J 109.5
H23I C13G H23J 109.5
C11G C14G H24H 109.5
C11G C14G H24I 109.5
H24H C14G H24I 109.5
C11G C14G H24J 109.5
H24H C14G H24J 109.5
H24I C14G H24J 109.5
C18G C15G C9G 113.0(12)
C18G C15G C16G 108.9(12)
C9G C15G C16G 109.1(11)
C18G C15G C17G 108.4(12)
C9G C15G C17G 110.7(12)
C16G C15G C17G 106.5(12)
C15G C16G H16Y 109.5
C15G C16G H16Z 109.5
H16Y C16G H16Z 109.5
C15G C16G H26A 109.5
H16Y C16G H26A 109.5
H16Z C16G H26A 109.5
C15G C17G H17Y 109.5
C15G C17G H17Z 109.5
H17Y C17G H17Z 109.5
C15G C17G H27A 109.5
H17Y C17G H27A 109.5
H17Z C17G H27A 109.5
C15G C18G H18Y 109.5
C15G C18G H18Z 109.5
H18Y C18G H18Z 109.5
C15G C18G H28A 109.5
H18Y C18G H28A 109.5
H18Z C18G H28A 109.5
C18O C15O C9G 111.4(12)
C18O C15O C17O 108.9(13)
C9G C15O C17O 109.8(12)
C18O C15O C16O 108.5(13)
C9G C15O C16O 110.2(12)
C17O C15O C16O 108.0(13)
C15O C16O H26B 109.5
C15O C16O H26C 109.5
H26B C16O H26C 109.5
C15O C16O H26D 109.5
H26B C16O H26D 109.5
H26C C16O H26D 109.5
C15O C17O H27B 109.5
C15O C17O H27C 109.5
H27B C17O H27C 109.5
C15O C17O H27D 109.5
H27B C17O H27D 109.5
H27C C17O H27D 109.5
C15O C18O H28B 109.5
C15O C18O H28C 109.5
H28B C18O H28C 109.5
C15O C18O H28D 109.5
H28B C18O H28D 109.5
H28C C18O H28D 109.5
N2G C1H N1G 126.4(6)
N2G C1H C2H 123.4(7)
N1G C1H C2H 110.1(6)
C3H C2H C2G 122.6(7)
C3H C2H C1H 131.8(7)
C2G C2H C1H 105.5(6)
C2H C3H C4H 117.6(7)
C2H C3H H3HA 121.2
C4H C3H H3HA 121.2
O1H C4H C3H 120.3(7)
O1H C4H C4G 119.7(6)
C3H C4H C4G 119.9(7)
C10H C5H C6H 123.8(8)
C10H C5H O1H 116.8(7)
C6H C5H O1H 119.1(7)
C5H C6H C7H 117.7(8)
C5H C6H H6HA 121.2
C7H C6H H6HA 121.2
C8H C7H C6H 118.5(8)
C8H C7H C11H 122.3(10)
C6H C7H C11H 118.8(9)
C8H C7H C11P 121.2(9)
C6H C7H C11P 120.3(9)
C11H C7H C11P 7.8(12)
C7H C8H C9H 123.1(8)
C7H C8H H8HA 118.5
C9H C8H H8HA 118.5
C10H C9H C8H 116.8(7)
C10H C9H C15H 122.1(8)
C8H C9H C15H 121.1(8)
C5H C10H C9H 120.1(8)
C5H C10H H10J 119.9
C9H C10H H10J 119.9
C13H C11H C12H 109.7(14)
C13H C11H C14H 108.6(14)
C12H C11H C14H 109.0(14)
C13H C11H C7H 110.4(14)
C12H C11H C7H 110.0(15)
C14H C11H C7H 109.1(13)
C11H C12H H22K 109.5
C11H C12H H22L 109.5
H22K C12H H22L 109.5
C11H C12H H22M 109.5
H22K C12H H22M 109.5
H22L C12H H22M 109.5
C11H C13H H23K 109.5
C11H C13H H23L 109.5
H23K C13H H23L 109.5
C11H C13H H23M 109.5
H23K C13H H23M 109.5
H23L C13H H23M 109.5
C11H C14H H24K 109.5
C11H C14H H24L 109.5
H24K C14H H24L 109.5
C11H C14H H24M 109.5
H24K C14H H24M 109.5
H24L C14H H24M 109.5
C14P C11P C12P 108.1(13)
C14P C11P C13P 108.1(13)
C12P C11P C13P 108.0(13)
C14P C11P C7H 109.9(12)
C12P C11P C7H 110.6(13)
C13P C11P C7H 112.0(12)
C11P C12P H22N 109.5
C11P C12P H22O 109.5
H22N C12P H22O 109.5
C11P C12P H22P 109.5
H22N C12P H22P 109.5
H22O C12P H22P 109.5
C11P C13P H23N 109.5
C11P C13P H23O 109.5
H23N C13P H23O 109.5
C11P C13P H23P 109.5
H23N C13P H23P 109.5
H23O C13P H23P 109.5
C11P C14P H24N 109.5
C11P C14P H24O 109.5
H24N C14P H24O 109.5
C11P C14P H24P 109.5
H24N C14P H24P 109.5
H24O C14P H24P 109.5
C17H C15H C18H 108.8(10)
C17H C15H C9H 110.7(7)
C18H C15H C9H 112.0(8)
C17H C15H C16H 109.7(9)
C18H C15H C16H 106.8(8)
C9H C15H C16H 108.9(9)
C15H C16H H26E 109.5
C15H C16H H26F 109.5
H26E C16H H26F 109.5
C15H C16H H26G 109.5
H26E C16H H26G 109.5
H26F C16H H26G 109.5
C15H C17H H27E 109.5
C15H C17H H27F 109.5
H27E C17H H27F 109.5
C15H C17H H27G 109.5
H27E C17H H27G 109.5
H27F C17H H27G 109.5
C15H C18H H28E 109.5
C15H C18H H28F 109.5
H28E C18H H28F 109.5
C15H C18H H28G 109.5
H28E C18H H28G 109.5
H28F C18H H28G 109.5
C23 Co1 C25 66.3(4)
C23 Co1 C24 39.8(4)
C25 Co1 C24 39.8(4)
C23 Co1 C22 40.6(4)
C25 Co1 C22 66.3(4)
C24 Co1 C22 67.7(5)
C23 Co1 C21 66.0(4)
C25 Co1 C21 39.0(4)
C24 Co1 C21 66.4(5)
C22 Co1 C21 38.9(4)
C23 Co1 P2C 114.1(4)
C25 Co1 P2C 101.5(4)
C24 Co1 P2C 88.2(3)
C22 Co1 P2C 154.1(4)
C21 Co1 P2C 139.3(3)
C23 Co1 P1B 96.0(3)
C25 Co1 P1B 161.3(3)
C24 Co1 P1B 128.1(3)
C22 Co1 P1B 96.6(3)
C21 Co1 P1B 129.8(3)
P2C Co1 P1B 90.81(11)
C23 Co1 P1A 152.0(3)
C25 Co1 P1A 102.3(3)
C24 Co1 P1A 140.9(3)
C22 Co1 P1A 111.6(3)
C21 Co1 P1A 88.8(3)
P2C Co1 P1A 92.91(11)
P1B Co1 P1A 90.93(11)
C1B N1A C1A 108.2(6)
C1B N1A Yb1 120.9(5)
C1A N1A Yb1 120.7(5)
C1B N2A C1C 122.2(6)
C1D N1C C1C 108.5(6)
C1D N1C Yb1 120.6(5)
C1C N1C Yb1 122.0(5)
C1E N2C C1D 122.9(7)
C1E N1E C1F 108.2(6)
C1E N1E Yb1 122.1(5)
C1F N1E Yb1 123.2(4)
C1F N2E C1G 122.7(6)
C1H N1G C1G 107.9(6)
C1H N1G Yb1 121.4(4)
C1G N1G Yb1 122.1(5)
C1A N2G C1H 124.5(6)
C4A O1A C5A 119.2(6)
P1A O2A Yb1 134.5(3)
C19A O3A P1A 117.6(7)
C20A O4A P1A 123.5(7)
C5B O1B C4B 118.0(6)
P1B O2B Yb1 132.4(4)
C19B O3B P1B 118.9(7)
C20B O4B P1B 119.9(6)
C4C O1C C5C 118.2(7)
P2C O2C Yb1 137.3(3)
C19C O3C P2C 117.2(7)
C20C O4C P2C 121.5(7)
C4F O1F C5F 115.6(6)
C5G O1G C4G 119.4(6)
C4H O1H C5H 115.0(6)
O2A P1A O3A 108.6(4)
O2A P1A O4A 108.3(4)
O3A P1A O4A 100.8(4)
O2A P1A Co1 119.8(2)
O3A P1A Co1 107.4(3)
O4A P1A Co1 110.2(3)
O2A P1A Yb1 27.6(2)
O3A P1A Yb1 127.3(3)
O4A P1A Yb1 117.1(3)
Co1 P1A Yb1 92.91(8)
O2B P1B O4B 107.2(4)
O2B P1B O3B 106.3(4)
O4B P1B O3B 103.2(4)
O2B P1B Co1 119.4(2)
O4B P1B Co1 113.0(3)
O3B P1B Co1 106.3(3)
O2B P1B Yb1 28.6(2)
O4B P1B Yb1 111.2(3)
O3B P1B Yb1 129.3(3)
Co1 P1B Yb1 93.45(8)
O2C P2C O3C 108.3(4)
O2C P2C O4C 108.2(4)
O3C P2C O4C 98.7(4)
O2C P2C Co1 118.8(3)
O3C P2C Co1 107.2(3)
O4C P2C Co1 113.6(3)
O2C P2C Yb1 25.9(2)
O3C P2C Yb1 123.1(3)
O4C P2C Yb1 121.0(3)
Co1 P2C Yb1 93.10(9)
O2C Yb1 O2B 83.6(2)
O2C Yb1 O2A 80.2(2)
O2B Yb1 O2A 78.4(2)
O2C Yb1 N1G 157.4(2)
O2B Yb1 N1G 102.7(2)
O2A Yb1 N1G 79.9(2)
O2C Yb1 N1E 92.5(2)
O2B Yb1 N1E 162.3(2)
O2A Yb1 N1E 83.9(2)
N1G Yb1 N1E 74.9(2)
O2C Yb1 N1C 75.8(2)
O2B Yb1 N1C 120.0(2)
O2A Yb1 N1C 147.3(2)
N1G Yb1 N1C 117.4(2)
N1E Yb1 N1C 75.3(2)
O2C Yb1 N1A 127.8(2)
O2B Yb1 N1A 76.8(2)
O2A Yb1 N1A 139.3(2)
N1G Yb1 N1A 74.7(2)
N1E Yb1 N1A 118.4(2)
N1C Yb1 N1A 73.4(2)
O2C Yb1 P1B 65.88(16)
O2B Yb1 P1B 19.03(17)
O2A Yb1 P1B 69.67(15)
N1G Yb1 P1B 116.18(14)
N1E Yb1 P1B 147.85(17)
N1C Yb1 P1B 118.31(16)
N1A Yb1 P1B 93.76(16)
O2C Yb1 P1A 68.78(15)
O2B Yb1 P1A 64.35(16)
O2A Yb1 P1A 17.93(15)
N1G Yb1 P1A 94.14(15)
N1E Yb1 P1A 98.13(16)
N1C Yb1 P1A 143.73(17)
N1A Yb1 P1A 136.19(16)
P1B Yb1 P1A 52.88(6)
O2C Yb1 P2C 16.79(15)
O2B Yb1 P2C 71.31(18)
O2A Yb1 P2C 67.07(16)
N1G Yb1 P2C 147.00(15)
N1E Yb1 P2C 100.87(17)
N1C Yb1 P2C 92.09(17)
N1A Yb1 P2C 131.65(16)
P1B Yb1 P2C 52.56(7)
P1A Yb1 P2C 53.52(7)
Cl2 C26 Cl3 108.9(10)
Cl2 C26 Cl1 108.0(10)
Cl3 C26 Cl1 110.0(8)
Cl2 C26 H26 110.0
Cl3 C26 H26 110.0
Cl1 C26 H26 110.0
C27 O5 H5 119.4
O5 C27 H27H 109.6
O5 C27 H27I 110.0
H27H C27 H27I 109.5
O5 C27 H27J 108.8
H27H C27 H27J 109.5
H27I C27 H27J 109.5

loop_
_geom_bond_atom_site_label_1
_geom_bond_atom_site_label_2
_geom_bond_distance
C21 C25 1.381(14)
C21 C22 1.381(13)
C21 Co1 2.078(9)
C21 H21A 0.9800
C22 C23 1.428(15)
C22 Co1 2.065(10)
C22 H22Q 0.9800
C23 C24 1.400(15)
C23 Co1 2.049(10)
C23 H23Q 0.9800
C24 C25 1.402(14)
C24 Co1 2.059(10)
C24 H24Q 0.9800
C25 Co1 2.058(10)
C25 H25A 0.9800
C1A N2G 1.318(9)
C1A N1A 1.383(9)
C1A C2A 1.474(10)
C2A C3A 1.364(10)
C2A C2B 1.407(10)
C3A C4A 1.364(10)
C3A H3AA 0.9300
C4A O1A 1.373(9)
C4A C4B 1.401(11)
C5A C6A 1.375(12)
C5A C10A 1.378(12)
C5A O1A 1.411(9)
C6A C7A 1.385(11)
C6A H6AA 0.9300
C7A C8A 1.355(14)
C7A C11A 1.531(14)
C8A C9A 1.402(14)
C8A H8AA 0.9300
C9A C10A 1.391(12)
C9A C15A 1.547(14)
C10A H10A 0.9300
C11A C13A 1.485(16)
C11A C14A 1.524(17)
C11A C12A 1.534(14)
C12A H12A 0.9600
C12A H12B 0.9600
C12A H12C 0.9600
C13A H13A 0.9600
C13A H13B 0.9600
C13A H13C 0.9600
C14A H14A 0.9600
C14A H14B 0.9600
C14A H14C 0.9600
C15A C18A 1.506(17)
C15A C17A 1.546(13)
C15A C16A 1.579(15)
C16A H16A 0.9600
C16A H16B 0.9600
C16A H16C 0.9600
C17A H17A 0.9600
C17A H17B 0.9600
C17A H17C 0.9600
C18A H18A 0.9600
C18A H18B 0.9600
C18A H18C 0.9600
C19A O3A 1.435(11)
C19A H19A 0.9600
C19A H19B 0.9600
C19A H19C 0.9600
C20A O4A 1.443(14)
C20A H20A 0.9600
C20A H20B 0.9600
C20A H20C 0.9600
C1B N2A 1.330(10)
C1B N1A 1.383(9)
C1B C2B 1.463(10)
C2B C3B 1.375(10)
C3B C4B 1.373(11)
C3B H3BA 0.9300
C4B O1B 1.397(8)
C5B C6B 1.378(11)
C5B O1B 1.384(9)
C5B C10B 1.405(10)
C6B C7B 1.409(11)
C6B H6BA 0.9300
C7B C8B 1.384(11)
C7B C11J 1.513(19)
C7B C11B 1.528(14)
C8B C9B 1.359(12)
C8B H8BA 0.9300
C9B C10B 1.409(11)
C9B C15B 1.533(10)
C10B H10B 0.9300
C11B C14B 1.530(15)
C11B C12B 1.533(15)
C11B C13B 1.561(15)
C12B H12D 0.9600
C12B H12E 0.9600
C12B H12F 0.9600
C13B H13D 0.9600
C13B H13E 0.9600
C13B H13F 0.9600
C14B H14D 0.9600
C14B H14E 0.9600
C14B H14F 0.9600
C11J C12J 1.525(19)
C11J C14J 1.529(19)
C11J C13J 1.54(2)
C12J H12G 0.9600
C12J H12H 0.9600
C12J H12I 0.9600
C13J H13G 0.9600
C13J H13H 0.9600
C13J H13I 0.9600
C14J H14G 0.9600
C14J H14H 0.9600
C14J H14I 0.9600
C15B C18B 1.521(12)
C15B C17B 1.523(11)
C15B C16B 1.529(11)
C16B H16D 0.9600
C16B H16E 0.9600
C16B H16F 0.9600
C17B H17D 0.9600
C17B H17E 0.9600
C17B H17F 0.9600
C18B H18D 0.9600
C18B H18E 0.9600
C18B H18F 0.9600
C19B O3B 1.420(12)
C19B H19D 0.9600
C19B H19E 0.9600
C19B H19F 0.9600
C20B O4B 1.457(13)
C20B H20D 0.9600
C20B H20E 0.9600
C20B H20F 0.9600
C1C N2A 1.341(9)
C1C N1C 1.361(9)
C1C C2C 1.450(10)
C2C C3C 1.386(9)
C2C C2D 1.396(9)
C3C C4C 1.364(11)
C3C H3CA 0.9300
C4C O1C 1.395(8)
C4C C4D 1.423(11)
C5C C10C 1.373(11)
C5C C6C 1.403(13)
C5C O1C 1.407(10)
C6C C7C 1.355(13)
C6C H6CA 0.9300
C7C C8C 1.435(12)
C7C C11K 1.529(18)
C7C C11C 1.555(16)
C8C C9C 1.359(13)
C8C H8CA 0.9300
C9C C10C 1.427(13)
C9C C15C 1.522(12)
C10C H10C 0.9300
C11C C12C 1.523(17)
C11C C13C 1.525(17)
C11C C14C 1.547(17)
C12C H12J 0.9600
C12C H12K 0.9600
C12C H12L 0.9600
C13C H13J 0.9600
C13C H13K 0.9600
C13C H13L 0.9600
C14C H14J 0.9600
C14C H14K 0.9600
C14C H14L 0.9600
C11K C13K 1.526(18)
C11K C14K 1.540(18)
C11K C12K 1.551(18)
C12K H12M 0.9600
C12K H12N 0.9600
C12K H12O 0.9600
C13K H13M 0.9600
C13K H13N 0.9600
C13K H13O 0.9600
C14K H14M 0.9600
C14K H14N 0.9600
C14K H14O 0.9600
C15C C16C 1.471(14)
C15C C18C 1.490(14)
C15C C17C 1.524(16)
C16C H16G 0.9600
C16C H16H 0.9600
C16C H16I 0.9600
C17C H17G 0.9600
C17C H17H 0.9600
C17C H17I 0.9600
C18C H18G 0.9600
C18C H18H 0.9600
C18C H18I 0.9600
C19C O3C 1.406(13)
C19C H19G 0.9600
C19C H19H 0.9600
C19C H19I 0.9600
C20C O4C 1.456(12)
C20C H20G 0.9600
C20C H20H 0.9600
C20C H20I 0.9600
C1D N1C 1.358(10)
C1D N2C 1.359(9)
C1D C2D 1.444(10)
C2D C3D 1.404(10)
C3D C4D 1.368(10)
C3D H3DA 0.9300
C4D O1D 1.388(9)
O1D C5D 1.381(11)
C5D C6D 1.385(14)
C5D C10D 1.391(12)
C6D C7D 1.402(15)
C6D H6LA 0.9300
C7D C8D 1.383(18)
C7D C11D 1.512(19)
C7D C11L 1.533(17)
C8D C9D 1.388(18)
C8D H8LA 0.9300
C9D C10D 1.394(15)
C9D C15L 1.516(16)
C9D C15D 1.521(19)
C10D H10E 0.9300
C11D C12D 1.532(19)
C11D C14D 1.532(19)
C11D C13D 1.543(19)
C12D H12P 0.9600
C12D H12Q 0.9600
C12D H12R 0.9600
C13D H13P 0.9600
C13D H13Q 0.9600
C13D H13R 0.9600
C14D H14P 0.9600
C14D H14Q 0.9600
C14D H14R 0.9600
C15D C17D 1.527(19)
C15D C16D 1.537(19)
C15D C18D 1.553(19)
C16D H16J 0.9600
C16D H16K 0.9600
C16D H16L 0.9600
C17D H17J 0.9600
C17D H17K 0.9600
C17D H17L 0.9600
C18D H18J 0.9600
C18D H18K 0.9600
C18D H18L 0.9600
C11L C14L 1.499(17)
C11L C12L 1.539(17)
C11L C13L 1.558(17)
C12L H12S 0.9600
C12L H12T 0.9600
C12L H12U 0.9600
C13L H13S 0.9600
C13L H13T 0.9600
C13L H13U 0.9600
C14L H14S 0.9600
C14L H14T 0.9600
C14L H14U 0.9600
C15L C17L 1.505(17)
C15L C18L 1.540(17)
C15L C16L 1.540(17)
C16L H16M 0.9600
C16L H16N 0.9600
C16L H16O 0.9600
C17L H17M 0.9600
C17L H17N 0.9600
C17L H17O 0.9600
C18L H18M 0.9600
C18L H18N 0.9600
C18L H18O 0.9600
C1E N2C 1.329(9)
C1E N1E 1.361(9)
C1E C2E 1.461(10)
C2E C3E 1.373(10)
C2E C2F 1.402(10)
C3E C4E 1.410(10)
C3E H3EA 0.9300
C4E O1E 1.362(9)
C4E C4F 1.387(10)
O1E C5E 1.421(9)
C5E C10E 1.349(12)
C5E C6E 1.387(13)
C6E C7E 1.387(12)
C6E H6EA 0.9300
C7E C8E 1.375(13)
C7E C11M 1.50(2)
C7E C11E 1.532(13)
C8E C9E 1.417(14)
C8E H8EA 0.9300
C9E C10E 1.360(11)
C9E C15M 1.50(2)
C9E C15E 1.526(12)
C10E H10F 0.9300
C11E C12E 1.514(14)
C11E C14E 1.536(14)
C11E C13E 1.537(14)
C12E H12V 0.9600
C12E H12W 0.9600
C12E H12X 0.9600
C13E H13V 0.9600
C13E H13W 0.9600
C13E H13X 0.9600
C14E H14V 0.9600
C14E H14W 0.9600
C14E H14X 0.9600
C15E C18E 1.534(13)
C15E C17E 1.540(14)
C15E C16E 1.547(14)
C16E H16P 0.9600
C16E H16Q 0.9600
C16E H16R 0.9600
C17E H17P 0.9600
C17E H17Q 0.9600
C17E H17R 0.9600
C18E H18P 0.9600
C18E H18Q 0.9600
C18E H18R 0.9600
C11M C12M 1.52(2)
C11M C14M 1.53(2)
C11M C13M 1.53(2)
C12M H12Y 0.9600
C12M H12Z 0.9600
C12M H22A 0.9600
C13M H13Y 0.9600
C13M H13Z 0.9600
C13M H23A 0.9600
C14M H14Y 0.9600
C14M H14Z 0.9600
C14M H24A 0.9600
C15M C17M 1.52(2)
C15M C18M 1.53(2)
C15M C16M 1.53(2)
C16M H16S 0.9600
C16M H16T 0.9600
C16M H16U 0.9600
C17M H17S 0.9600
C17M H17T 0.9600
C17M H17U 0.9600
C18M H18S 0.9600
C18M H18T 0.9600
C18M H18U 0.9600
C1F N2E 1.328(9)
C1F N1E 1.377(9)
C1F C2F 1.445(10)
C2F C3F 1.399(10)
C3F C4F 1.379(10)
C3F H3FA 0.9300
C4F O1F 1.386(8)
C5F C6F 1.325(11)
C5F C10F 1.386(10)
C5F O1F 1.410(9)
C6F C7F 1.414(11)
C6F H6FA 0.9300
C7F C8F 1.384(10)
C7F C11N 1.51(2)
C7F C11F 1.553(12)
C8F C9F 1.411(11)
C8F H8FA 0.9300
C9F C10F 1.387(11)
C9F C15F 1.532(10)
C10F H10H 0.9300
C11F C14F 1.520(13)
C11F C12F 1.532(13)
C11F C13F 1.537(13)
C12F H22B 0.9600
C12F H22C 0.9600
C12F H22D 0.9600
C13F H23B 0.9600
C13F H23C 0.9600
C13F H23D 0.9600
C14F H24B 0.9600
C14F H24C 0.9600
C14F H24D 0.9600
C11N C13N 1.53(2)
C11N C12N 1.53(2)
C11N C14N 1.53(2)
C12N H22E 0.9600
C12N H22F 0.9600
C12N H22G 0.9600
C13N H23E 0.9600
C13N H23F 0.9600
C13N H23G 0.9600
C14N H24E 0.9600
C14N H24F 0.9600
C14N H24G 0.9600
C15F C17F 1.528(12)
C15F C18F 1.529(11)
C15F C16F 1.531(12)
C16F H16V 0.9600
C16F H16W 0.9600
C16F H16X 0.9600
C17F H17V 0.9600
C17F H17W 0.9600
C17F H17X 0.9600
C18F H18V 0.9600
C18F H18W 0.9600
C18F H18X 0.9600
C1G N2E 1.336(9)
C1G N1G 1.390(8)
C1G C2G 1.461(10)
C2G C3G 1.385(9)
C2G C2H 1.388(9)
C3G C4G 1.386(11)
C3G H3GA 0.9300
C4G C4H 1.397(11)
C4G O1G 1.404(8)
C5G C6G 1.338(11)
C5G C10G 1.389(10)
C5G O1G 1.396(9)
C6G C7G 1.387(11)
C6G H6GA 0.9300
C7G C8G 1.398(11)
C7G C11G 1.531(12)
C8G C9G 1.385(11)
C8G H8GA 0.9300
C9G C10G 1.395(10)
C9G C15O 1.514(16)
C9G C15G 1.524(16)
C10G H10I 0.9300
C11G C12G 1.510(14)
C11G C13G 1.515(14)
C11G C14G 1.550(14)
C12G H22H 0.9600
C12G H22I 0.9600
C12G H22J 0.9600
C13G H23H 0.9600
C13G H23I 0.9600
C13G H23J 0.9600
C14G H24H 0.9600
C14G H24I 0.9600
C14G H24J 0.9600
C15G C18G 1.508(17)
C15G C16G 1.526(17)
C15G C17G 1.531(17)
C16G H16Y 0.9600
C16G H16Z 0.9600
C16G H26A 0.9600
C17G H17Y 0.9600
C17G H17Z 0.9600
C17G H27A 0.9600
C18G H18Y 0.9600
C18G H18Z 0.9600
C18G H28A 0.9600
C15O C18O 1.509(17)
C15O C17O 1.522(18)
C15O C16O 1.527(18)
C16O H26B 0.9600
C16O H26C 0.9600
C16O H26D 0.9600
C17O H27B 0.9600
C17O H27C 0.9600
C17O H27D 0.9600
C18O H28B 0.9600
C18O H28C 0.9600
C18O H28D 0.9600
C1H N2G 1.354(9)
C1H N1G 1.375(9)
C1H C2H 1.466(10)
C2H C3H 1.368(10)
C3H C4H 1.384(10)
C3H H3HA 0.9300
C4H O1H 1.382(9)
C5H C10H 1.360(11)
C5H C6H 1.394(11)
C5H O1H 1.419(9)
C6H C7H 1.398(11)
C6H H6HA 0.9300
C7H C8H 1.392(11)
C7H C11H 1.526(17)
C7H C11P 1.535(16)
C8H C9H 1.418(12)
C8H H8HA 0.9300
C9H C10H 1.386(11)
C9H C15H 1.535(11)
C10H H10J 0.9300
C11H C13H 1.511(18)
C11H C12H 1.516(18)
C11H C14H 1.525(18)
C12H H22K 0.9600
C12H H22L 0.9600
C12H H22M 0.9600
C13H H23K 0.9600
C13H H23L 0.9600
C13H H23M 0.9600
C14H H24K 0.9600
C14H H24L 0.9600
C14H H24M 0.9600
C11P C14P 1.519(17)
C11P C12P 1.523(17)
C11P C13P 1.524(17)
C12P H22N 0.9600
C12P H22O 0.9600
C12P H22P 0.9600
C13P H23N 0.9600
C13P H23O 0.9600
C13P H23P 0.9600
C14P H24N 0.9600
C14P H24O 0.9600
C14P H24P 0.9600
C15H C17H 1.497(13)
C15H C18H 1.528(14)
C15H C16H 1.536(15)
C16H H26E 0.9600
C16H H26F 0.9600
C16H H26G 0.9600
C17H H27E 0.9600
C17H H27F 0.9600
C17H H27G 0.9600
C18H H28E 0.9600
C18H H28F 0.9600
C18H H28G 0.9600
Co1 P2C 2.151(3)
Co1 P1B 2.163(3)
Co1 P1A 2.168(3)
N1A Yb1 2.313(7)
N1C Yb1 2.314(6)
N1E Yb1 2.295(6)
N1G Yb1 2.286(6)
O2A P1A 1.500(6)
O2A Yb1 2.255(6)
O3A P1A 1.593(7)
O4A P1A 1.605(8)
O2B P1B 1.526(7)
O2B Yb1 2.242(6)
O3B P1B 1.611(7)
O4B P1B 1.592(7)
O2C P2C 1.483(6)
O2C Yb1 2.240(6)
O3C P2C 1.602(7)
O4C P2C 1.605(7)
P1A Yb1 3.475(3)
P1B Yb1 3.459(3)
P2C Yb1 3.479(3)
C26 Cl2 1.739(15)
C26 Cl3 1.759(16)
C26 Cl1 1.772(19)
C26 H26 0.9800
O5 C27 1.461(16)
O5 H5 0.8500
C27 H27H 0.9600
C27 H27I 0.9600
C27 H27J 0.9600
